data_7249081
loop_
_publ_author_name
'Odubo, Favour E.'
'Muthuramesh, Snehashree'
'Zeller, Matthias'
'Rosokha, Sergiy V.'

_publ_section_title
;
 Anion-&#x3c0; interaction with alkenes: persistent complexes <i>vs.</i>
 irreversible reactions of anions with tetracyanoethylene.
;
_journal_issue 31
_journal_name_full 'Physical chemistry chemical physics : PCCP'
_journal_page_first 21030
_journal_page_last 21039
_journal_paper_doi 10.1039/d4cp02573c
_journal_volume 26
_journal_year 2024
_chemical_formula_moiety '2(C16 H36 N), (C6 N4), 2(B F4)'
_chemical_formula_sum 'C38 H72 B2 F8 N6'
_chemical_formula_weight 786.63
_space_group_crystal_system triclinic
_space_group_IT_number 2
_space_group_name_Hall '-P 1'
_space_group_name_H-M_alt 'P -1'
_atom_sites_solution_hydrogens geom
_atom_sites_solution_primary dual
_atom_sites_solution_secondary difmap
_audit_creation_method SHELXL-2019/3
_audit_update_record
;
2024-05-05 deposited with the CCDC.	2024-07-22 downloaded from the CCDC.
;
_cell_angle_alpha 94.897(11)
_cell_angle_beta 90.015(16)
_cell_angle_gamma 97.384(14)
_cell_formula_units_Z 4
_cell_length_a 12.847(4)
_cell_length_b 17.517(5)
_cell_length_c 20.811(6)
_cell_measurement_reflns_used 9991
_cell_measurement_temperature 150(2)
_cell_measurement_theta_max 28.2729
_cell_measurement_theta_min 2.3509
_cell_volume 4627(2)
_computing_cell_refinement 'SAINT V8.40B (Bruker, 2020)'
_computing_data_collection 'Apex4 v2022.10-0 (Bruker, 2022)'
_computing_data_reduction 'SAINT V8.40B (Bruker, 2020)'
_computing_structure_refinement
;  
SHELXL-2019/2 (Sheldrick, 2015a, 2019), 
SHELXLE Rev1506 (H\"ubschle et al., 2011)
;
_computing_structure_solution 'SHELXT (Sheldrick, 2015b)'
_diffrn_ambient_temperature 150(2)
_diffrn_detector_area_resol_mean 7.4074
_diffrn_detector_type 'PhotonII charge-integrating pixel array (CPAD)'
_diffrn_measured_fraction_theta_full 0.996
_diffrn_measured_fraction_theta_max 0.984
_diffrn_measurement_device 'three circle diffractometer'
_diffrn_measurement_device_type 'Bruker AXS D8 Quest'
_diffrn_measurement_method 'omega and phi scans'
_diffrn_radiation_monochromator 'Triumph curved graphite crystal'
_diffrn_radiation_type MoK\a
_diffrn_radiation_wavelength 0.71073
_diffrn_reflns_av_R_equivalents 0.0468
_diffrn_reflns_av_unetI/netI 0.0416
_diffrn_reflns_Laue_measured_fraction_full 0.996
_diffrn_reflns_Laue_measured_fraction_max 0.984
_diffrn_reflns_limit_h_max 17
_diffrn_reflns_limit_h_min -17
_diffrn_reflns_limit_k_max 23
_diffrn_reflns_limit_k_min -23
_diffrn_reflns_limit_l_max 27
_diffrn_reflns_limit_l_min 0
_diffrn_reflns_number 107575
_diffrn_reflns_point_group_measured_fraction_full 0.996
_diffrn_reflns_point_group_measured_fraction_max 0.984
_diffrn_reflns_theta_full 25.242
_diffrn_reflns_theta_max 28.444
_diffrn_reflns_theta_min 2.063
_diffrn_source 'fine focus sealed tube X-ray source'
_diffrn_source_current '30 mA'
_diffrn_source_voltage '50 kV'
_exptl_absorpt_coefficient_mu 0.089
_exptl_absorpt_correction_T_max 0.745689
_exptl_absorpt_correction_T_min 0.599918
_exptl_absorpt_correction_type multi-scan
_exptl_absorpt_process_details
;
TWINABS 2012/1: Krause, L., Herbst-Irmer, R., Sheldrick G.M. & Stalke D.
(2015). J. Appl. Cryst. 48 3-10.
;
_exptl_crystal_colour colourless
_exptl_crystal_density_diffrn 1.129
_exptl_crystal_description block
_exptl_crystal_F_000 1696
_exptl_crystal_size_max 0.450
_exptl_crystal_size_mid 0.420
_exptl_crystal_size_min 0.320
_refine_diff_density_max 0.682
_refine_diff_density_min -0.282
_refine_diff_density_rms 0.054
_refine_ls_extinction_method none
_refine_ls_goodness_of_fit_ref 1.044
_refine_ls_hydrogen_treatment constr
_refine_ls_matrix_type full
_refine_ls_number_parameters 1143
_refine_ls_number_reflns 27265
_refine_ls_number_restraints 564
_refine_ls_restrained_S_all 1.077
_refine_ls_R_factor_all 0.0731
_refine_ls_R_factor_gt 0.0595
_refine_ls_shift/su_max 0.002
_refine_ls_shift/su_mean 0.000
_refine_ls_structure_factor_coef Fsqd
_refine_ls_weighting_details 'w=1/[\s^2^(Fo^2^)+(0.0882P)^2^+2.1737P] where P=(Fo^2^+2Fc^2^)/3'
_refine_ls_weighting_scheme calc
_refine_ls_wR_factor_gt 0.1750
_refine_ls_wR_factor_ref 0.1854
_reflns_Friedel_coverage 0.000
_reflns_number_gt 21911
_reflns_number_total 27265
_reflns_threshold_expression 'I > 2\s(I)'
_cod_data_source_file d4cp02573c2.cif
_cod_data_source_block RS216_2_0m_5
_cod_depositor_comments 'Adding full bibliography for 7249077--7249082.cif.'
_cod_database_code 7249081
_shelx_shelxl_version_number 2019/3
_shelx_space_group_comment
;
The symmetry employed for this shelxl refinement is uniquely defined
by the following loop, which should always be used as a source of
symmetry information in preference to the above space-group names.
They are only intended as comments.
;
_shelx_estimated_absorpt_t_min 0.961
_shelx_estimated_absorpt_t_max 0.972

loop_
_space_group_symop_operation_xyz
'x, y, z'
'-x, -y, -z'

loop_
_atom_site_label
_atom_site_type_symbol
_atom_site_fract_x
_atom_site_fract_y
_atom_site_fract_z
_atom_site_U_iso_or_equiv
_atom_site_adp_type
_atom_site_occupancy
_atom_site_site_symmetry_order
_atom_site_calc_flag
_atom_site_refinement_flags_posn
_atom_site_refinement_flags_adp
_atom_site_refinement_flags_occupancy
_atom_site_disorder_assembly
_atom_site_disorder_group
N1_1 N 0.2629(2) 0.21214(16) 0.49353(13) 0.0572(6) Uani 1 1 d . . . . .
N2_1 N 0.1367(3) 0.19503(18) 0.68893(14) 0.0683(8) Uani 1 1 d . . . . .
N3_1 N 0.0987(3) 0.3969(2) 0.47659(19) 0.0892(11) Uani 1 1 d . . . . .
N4_1 N -0.0093(2) 0.37510(19) 0.67608(18) 0.0764(9) Uani 1 1 d . . . . .
C1_1 C 0.14983(19) 0.26526(15) 0.58508(12) 0.0400(5) Uani 1 1 d . . . . .
C2_1 C 0.0973(2) 0.32538(15) 0.58014(14) 0.0436(6) Uani 1 1 d . . . . .
C3_1 C 0.2128(2) 0.23633(16) 0.53330(13) 0.0438(6) Uani 1 1 d . . . . .
C4_1 C 0.1441(2) 0.22625(16) 0.64320(14) 0.0478(6) Uani 1 1 d . . . . .
C5_1 C 0.0988(3) 0.3645(2) 0.52173(17) 0.0602(8) Uani 1 1 d . . . . .
C6_1 C 0.0367(2) 0.35321(18) 0.63349(17) 0.0548(7) Uani 1 1 d . . . . .
N1_2 N 0.6632(3) 0.64000(17) 0.81347(15) 0.0726(8) Uani 1 1 d . . . . .
N2_2 N 0.7940(2) 0.69042(18) 1.00615(14) 0.0651(7) Uani 1 1 d . . . . .
N3_2 N 0.5560(2) 0.85169(19) 0.82621(17) 0.0719(8) Uani 1 1 d . . . . .
N4_2 N 0.6570(2) 0.88167(17) 1.03154(15) 0.0653(7) Uani 1 1 d . . . . .
C1_2 C 0.6872(2) 0.73525(18) 0.91496(16) 0.0526(7) Uani 1 1 d . . . . .
C2_2 C 0.6469(2) 0.80016(19) 0.92105(17) 0.0560(7) Uani 1 1 d . . . . .
C3_2 C 0.6729(3) 0.68527(19) 0.85559(15) 0.0548(7) Uani 1 1 d . . . . .
C4_2 C 0.7455(2) 0.71202(17) 0.96825(15) 0.0490(6) Uani 1 1 d . . . . .
C5_2 C 0.5951(2) 0.82682(18) 0.86669(16) 0.0523(7) Uani 1 1 d . . . . .
C6_2 C 0.6549(2) 0.84573(18) 0.98351(17) 0.0534(7) Uani 1 1 d . . . . .
F1_3 F 0.98301(12) 0.15390(9) 0.51715(9) 0.0525(4) Uani 1 1 d . . . . .
F2_3 F 0.80941(13) 0.12722(11) 0.53618(9) 0.0577(4) Uani 1 1 d . . . . .
F3_3 F 0.86187(15) 0.18824(12) 0.44917(9) 0.0634(5) Uani 1 1 d . . . . .
F4_3 F 0.88828(14) 0.25073(10) 0.54899(10) 0.0628(5) Uani 1 1 d . . . . .
B1_3 B 0.8854(2) 0.18099(16) 0.51239(15) 0.0383(6) Uani 1 1 d . . . . .
F1_4 F 0.64773(16) 0.66574(10) 0.35921(10) 0.0671(5) Uani 1 1 d . . . . .
F2_4 F 0.67040(13) 0.59915(11) 0.44453(8) 0.0534(4) Uani 1 1 d . . . . .
F3_4 F 0.56052(12) 0.54516(11) 0.36348(9) 0.0590(5) Uani 1 1 d . . . . .
F4_4 F 0.73613(12) 0.56356(11) 0.34768(9) 0.0564(4) Uani 1 1 d . . . . .
B1_4 B 0.6534(2) 0.59282(16) 0.37829(14) 0.0359(5) Uani 1 1 d . . . . .
F1_5 F 0.32916(14) 0.64101(11) 0.95857(10) 0.0626(5) Uani 1 1 d . . . . .
F2_5 F 0.50413(13) 0.65129(10) 0.97850(10) 0.0589(5) Uani 1 1 d . . . . .
F3_5 F 0.39776(18) 0.71408(12) 1.04590(9) 0.0692(5) Uani 1 1 d . . . . .
F4_5 F 0.43161(13) 0.75290(10) 0.94523(9) 0.0573(5) Uani 1 1 d . . . . .
B1_5 B 0.4152(2) 0.69025(17) 0.98297(15) 0.0412(6) Uani 1 1 d . . . . .
F1_6 F 0.83827(17) 0.82437(12) 0.83198(10) 0.0770(6) Uani 1 1 d . . . . .
F2_6 F 0.86345(13) 0.89373(12) 0.92855(8) 0.0580(4) Uani 1 1 d . . . . .
F3_6 F 0.97757(12) 0.91560(11) 0.84628(8) 0.0529(4) Uani 1 1 d . . . . .
F4_6 F 0.81478(17) 0.94903(15) 0.84196(10) 0.0835(7) Uani 1 1 d . . . . .
B1_6 B 0.8736(2) 0.89569(19) 0.86222(14) 0.0399(6) Uani 1 1 d . . . . .
N1_7 N 0.88301(14) 0.97202(11) 0.65696(9) 0.0318(4) Uani 1 1 d . . . . .
C1_7 C 0.96492(17) 0.99229(14) 0.60655(11) 0.0342(5) Uani 1 1 d D . . . .
H1A_7 H 0.954293 0.952056 0.569918 0.041 Uiso 1 1 calc R U . . .
H1B_7 H 0.951938 1.041696 0.590187 0.041 Uiso 1 1 calc R U . . .
C2_7 C 1.07870(18) 1.00010(15) 0.62808(13) 0.0388(5) Uani 1 1 d D . . . .
H2A_7 H 1.095476 0.949987 0.641132 0.047 Uiso 1 1 calc R U . . .
H2B_7 H 1.090939 1.038821 0.665721 0.047 Uiso 1 1 calc R U . . .
C3_7 C 1.14938(19) 1.02537(16) 0.57254(13) 0.0409(5) Uani 1 1 d D . . . .
H3A_7 H 1.133240 0.988014 0.534312 0.049 Uiso 1 1 calc R U . . .
H3B_7 H 1.133897 1.076471 0.561075 0.049 Uiso 1 1 calc R U . . .
C4_7 C 1.2649(2) 1.0305(2) 0.5892(2) 0.0666(9) Uani 1 1 d D . . . .
H4A_7 H 1.306741 1.049614 0.553186 0.100 Uiso 1 1 calc R U . . .
H4B_7 H 1.281783 0.979205 0.597356 0.100 Uiso 1 1 calc R U . . .
H4C_7 H 1.280835 1.066100 0.627914 0.100 Uiso 1 1 calc R U . . .
C5_7 C 0.90730(18) 0.90213(13) 0.69063(11) 0.0336(5) Uani 1 1 d D . . . .
H5A_7 H 0.973959 0.916557 0.715174 0.040 Uiso 1 1 calc R U . . .
H5B_7 H 0.851235 0.889686 0.722127 0.040 Uiso 1 1 calc R U . . .
C6_7 C 0.91678(19) 0.82969(14) 0.64623(12) 0.0370(5) Uani 1 1 d D . . . .
H6A_7 H 0.971159 0.841509 0.613564 0.044 Uiso 1 1 calc R U . . .
H6B_7 H 0.849168 0.812493 0.623343 0.044 Uiso 1 1 calc R U . . .
C7_7 C 0.9460(2) 0.76525(14) 0.68471(13) 0.0410(5) Uani 1 1 d D . . . .
H7A_7 H 0.943750 0.717241 0.655675 0.049 Uiso 1 1 calc R U . . .
H7B_7 H 0.893215 0.755699 0.718713 0.049 Uiso 1 1 calc R U . . .
C8_7 C 1.0546(2) 0.78366(17) 0.71607(15) 0.0495(6) Uani 1 1 d D . . . .
H8A_7 H 1.106548 0.797846 0.683245 0.074 Uiso 1 1 calc R U . . .
H8B_7 H 1.072479 0.738147 0.735837 0.074 Uiso 1 1 calc R U . . .
H8C_7 H 1.054594 0.826813 0.749299 0.074 Uiso 1 1 calc R U . . .
C9_7 C 0.77823(17) 0.95508(15) 0.62138(12) 0.0362(5) Uani 1 1 d D . . . .
H9A_7 H 0.781872 0.911148 0.588571 0.043 Uiso 1 1 calc R U . . .
H9B_7 H 0.767706 1.000584 0.598186 0.043 Uiso 1 1 calc R U . . .
C10_7 C 0.68256(19) 0.93588(17) 0.66323(13) 0.0427(5) Uani 1 1 d D . . . .
H10A_7 H 0.693687 0.892961 0.689421 0.051 Uiso 1 1 calc R U . . .
H10B_7 H 0.672323 0.981453 0.692957 0.051 Uiso 1 1 calc R U . . .
C11_7 C 0.5856(2) 0.9126(2) 0.62024(16) 0.0532(7) Uani 1 1 d D . . . .
H11A_7 H 0.578551 0.954366 0.591921 0.064 Uiso 1 1 calc R U . . .
H11B_7 H 0.595417 0.865531 0.592297 0.064 Uiso 1 1 calc R U . . .
C12_7 C 0.4850(2) 0.8972(3) 0.6578(2) 0.0715(10) Uani 1 1 d D . . . .
H12A_7 H 0.426700 0.878358 0.627851 0.107 Uiso 1 1 calc R U . . .
H12B_7 H 0.470545 0.945133 0.682008 0.107 Uiso 1 1 calc R U . . .
H12C_7 H 0.492809 0.858178 0.687919 0.107 Uiso 1 1 calc R U . . .
C13_7 C 0.8822(2) 1.03761(14) 0.70982(11) 0.0375(5) Uani 1 1 d D . . . .
H13A_7 H 0.837873 1.018273 0.745368 0.045 Uiso 1 1 calc R U . . .
H13B_7 H 0.954585 1.051636 0.727122 0.045 Uiso 1 1 calc R U . . .
C14_7 C 0.8430(2) 1.11021(15) 0.68987(14) 0.0469(6) Uani 1 1 d D . . . .
H14A_7 H 0.768074 1.098461 0.676999 0.056 Uiso 1 1 calc R U . . .
H14B_7 H 0.883024 1.128215 0.652178 0.056 Uiso 1 1 calc R U . . .
C15_7 C 0.8555(2) 1.17394(16) 0.74509(16) 0.0533(7) Uani 1 1 d D . . . .
H15A_7 H 0.830569 1.151901 0.785436 0.064 Uiso 1 1 calc R U . . .
H15B_7 H 0.930824 1.193903 0.750996 0.064 Uiso 1 1 calc R U . . .
C16_7 C 0.7952(3) 1.24005(18) 0.7332(2) 0.0709(10) Uani 1 1 d D . . . .
H16A_7 H 0.814044 1.258505 0.691046 0.106 Uiso 1 1 calc R U . . .
H16B_7 H 0.812673 1.282237 0.766995 0.106 Uiso 1 1 calc R U . . .
H16C_7 H 0.719689 1.222293 0.733761 0.106 Uiso 1 1 calc R U . . .
N1_8 N 0.38359(18) 0.43856(14) 0.84077(11) 0.0453(5) Uani 1 1 d . . . . .
C1_8 C 0.4634(2) 0.46382(16) 0.89489(12) 0.0451(6) Uani 1 1 d . . . . .
H1A_8 H 0.445055 0.431787 0.931208 0.054 Uiso 1 1 calc R U . . .
H1B_8 H 0.456982 0.518044 0.910337 0.054 Uiso 1 1 calc R U . . .
C2_8 C 0.5774(2) 0.45840(17) 0.87741(14) 0.0491(6) Uani 1 1 d . . . . .
H2A_8 H 0.587662 0.403582 0.867618 0.059 Uiso 1 1 calc R U . . .
H2B_8 H 0.595490 0.486001 0.838534 0.059 Uiso 1 1 calc R U . . .
C3_8 C 0.6487(3) 0.49411(18) 0.93345(16) 0.0533(7) Uani 1 1 d . . . . .
H3A_8 H 0.642230 0.549903 0.940568 0.064 Uiso 1 1 calc R U . . .
H3B_8 H 0.625454 0.469731 0.973103 0.064 Uiso 1 1 calc R U . . .
C4_8 C 0.7616(3) 0.4842(3) 0.9216(2) 0.0796(11) Uani 1 1 d . . . . .
H4A_8 H 0.769406 0.429126 0.918347 0.119 Uiso 1 1 calc R U . . .
H4B_8 H 0.805072 0.511068 0.957353 0.119 Uiso 1 1 calc R U . . .
H4C_8 H 0.783992 0.506060 0.881225 0.119 Uiso 1 1 calc R U . . .
C5_8 C 0.4000(3) 0.36060(17) 0.80759(15) 0.0535(7) Uani 0.737(7) 1 d D U P A 1
H5A_8 H 0.469465 0.366070 0.786646 0.064 Uiso 0.737(7) 1 calc R U P A 1
H5B_8 H 0.346308 0.346858 0.772990 0.064 Uiso 0.737(7) 1 calc R U P A 1
C6_8 C 0.3951(11) 0.2932(4) 0.8503(4) 0.0551(15) Uani 0.737(7) 1 d D U P A 1
H6A_8 H 0.431813 0.311805 0.891579 0.066 Uiso 0.737(7) 1 calc R U P A 1
H6B_8 H 0.320668 0.276482 0.860153 0.066 Uiso 0.737(7) 1 calc R U P A 1
C7_8 C 0.4430(5) 0.2239(3) 0.8207(2) 0.0578(12) Uani 0.737(7) 1 d D U P A 1
H7A_8 H 0.518048 0.239892 0.811878 0.069 Uiso 0.737(7) 1 calc R U P A 1
H7B_8 H 0.439336 0.184245 0.852097 0.069 Uiso 0.737(7) 1 calc R U P A 1
C8_8 C 0.3886(5) 0.1886(3) 0.7588(2) 0.0711(15) Uani 0.737(7) 1 d D U P A 1
H8A_8 H 0.397532 0.226042 0.726203 0.107 Uiso 0.737(7) 1 calc R U P A 1
H8B_8 H 0.313677 0.174771 0.766769 0.107 Uiso 0.737(7) 1 calc R U P A 1
H8C_8 H 0.419386 0.142145 0.743327 0.107 Uiso 0.737(7) 1 calc R U P A 1
C5B_8 C 0.4000(3) 0.36060(17) 0.80759(15) 0.0535(7) Uani 0.263(7) 1 d D U P A 2
H5BA_8 H 0.472262 0.363585 0.790568 0.064 Uiso 0.263(7) 1 calc R U P A 2
H5BB_8 H 0.350579 0.347921 0.770587 0.064 Uiso 0.263(7) 1 calc R U P A 2
C6B_8 C 0.383(3) 0.2967(10) 0.8528(10) 0.054(3) Uani 0.263(7) 1 d D U P A 2
H6BA_8 H 0.313491 0.294446 0.873042 0.065 Uiso 0.263(7) 1 calc R U P A 2
H6BB_8 H 0.438241 0.303628 0.886975 0.065 Uiso 0.263(7) 1 calc R U P A 2
C7B_8 C 0.3919(12) 0.2243(8) 0.8075(8) 0.062(3) Uani 0.263(7) 1 d D U P A 2
H7BA_8 H 0.378048 0.177914 0.831787 0.074 Uiso 0.263(7) 1 calc R U P A 2
H7BB_8 H 0.338162 0.220034 0.772762 0.074 Uiso 0.263(7) 1 calc R U P A 2
C8B_8 C 0.4996(12) 0.2272(9) 0.7780(8) 0.081(4) Uani 0.263(7) 1 d D U P A 2
H8BA_8 H 0.520729 0.175276 0.773917 0.121 Uiso 0.263(7) 1 calc R U P A 2
H8BB_8 H 0.550099 0.261857 0.805674 0.121 Uiso 0.263(7) 1 calc R U P A 2
H8BC_8 H 0.497731 0.246542 0.735208 0.121 Uiso 0.263(7) 1 calc R U P A 2
C9_8 C 0.2766(2) 0.4360(2) 0.87217(16) 0.0591(7) Uani 0.639(9) 1 d D U P A 1
H9A_8 H 0.276629 0.403820 0.909020 0.071 Uiso 0.639(9) 1 calc R U P A 1
H9B_8 H 0.268377 0.489080 0.890081 0.071 Uiso 0.639(9) 1 calc R U P A 1
C10_8 C 0.1825(6) 0.4063(5) 0.8315(4) 0.0687(17) Uani 0.639(9) 1 d D U P A 1
H10A_8 H 0.184192 0.351496 0.815936 0.082 Uiso 0.639(9) 1 calc R U P A 1
H10B_8 H 0.179639 0.436772 0.793740 0.082 Uiso 0.639(9) 1 calc R U P A 1
C11_8 C 0.0858(5) 0.4148(5) 0.8756(4) 0.0837(18) Uani 0.639(9) 1 d D U P A 1
H11A_8 H 0.091163 0.386220 0.914216 0.100 Uiso 0.639(9) 1 calc R U P A 1
H11B_8 H 0.083917 0.469964 0.890030 0.100 Uiso 0.639(9) 1 calc R U P A 1
C12_8 C -0.0121(5) 0.3834(6) 0.8385(4) 0.110(3) Uani 0.639(9) 1 d D U P A 1
H12A_8 H -0.017336 0.412243 0.800597 0.165 Uiso 0.639(9) 1 calc R U P A 1
H12B_8 H -0.073168 0.388525 0.866015 0.165 Uiso 0.639(9) 1 calc R U P A 1
H12C_8 H -0.010046 0.328708 0.824659 0.165 Uiso 0.639(9) 1 calc R U P A 1
C9B_8 C 0.2766(2) 0.4360(2) 0.87217(16) 0.0591(7) Uani 0.361(9) 1 d D U P A 2
H9BA_8 H 0.274022 0.484631 0.899780 0.071 Uiso 0.361(9) 1 calc R U P A 2
H9BB_8 H 0.267464 0.392899 0.900316 0.071 Uiso 0.361(9) 1 calc R U P A 2
C10B_8 C 0.1834(10) 0.4253(10) 0.8222(7) 0.073(3) Uani 0.361(9) 1 d D U P A 2
H10C_8 H 0.178045 0.372190 0.800817 0.088 Uiso 0.361(9) 1 calc R U P A 2
H10D_8 H 0.200974 0.461444 0.788598 0.088 Uiso 0.361(9) 1 calc R U P A 2
C11B_8 C 0.0712(9) 0.4386(8) 0.8504(7) 0.085(3) Uani 0.361(9) 1 d D U P A 2
H11C_8 H 0.077215 0.485758 0.880689 0.102 Uiso 0.361(9) 1 calc R U P A 2
H11D_8 H 0.022240 0.444835 0.814983 0.102 Uiso 0.361(9) 1 calc R U P A 2
C12B_8 C 0.0318(13) 0.3688(10) 0.8847(9) 0.125(5) Uani 0.361(9) 1 d D U P A 2
H12D_8 H -0.045086 0.361759 0.884462 0.188 Uiso 0.361(9) 1 calc R U P A 2
H12E_8 H 0.057935 0.375999 0.929346 0.188 Uiso 0.361(9) 1 calc R U P A 2
H12F_8 H 0.056985 0.323028 0.862722 0.188 Uiso 0.361(9) 1 calc R U P A 2
C13_8 C 0.3938(2) 0.49577(16) 0.78907(13) 0.0474(6) Uani 1 1 d . . . . .
H13A_8 H 0.467268 0.501333 0.773974 0.057 Uiso 1 1 calc R U . . .
H13B_8 H 0.348594 0.473291 0.751899 0.057 Uiso 1 1 calc R U . . .
C14_8 C 0.3655(2) 0.57553(17) 0.80906(14) 0.0496(6) Uani 1 1 d . . . . .
H14A_8 H 0.409842 0.599180 0.846279 0.060 Uiso 1 1 calc R U . . .
H14B_8 H 0.291217 0.571596 0.822433 0.060 Uiso 1 1 calc R U . . .
C15_8 C 0.3821(3) 0.62591(18) 0.75327(15) 0.0538(7) Uani 1 1 d . . . . .
H15A_8 H 0.457711 0.633184 0.742746 0.065 Uiso 1 1 calc R U . . .
H15B_8 H 0.343531 0.599092 0.714895 0.065 Uiso 1 1 calc R U . . .
C16_8 C 0.3456(3) 0.7042(2) 0.76778(18) 0.0644(8) Uani 1 1 d . . . . .
H16A_8 H 0.362668 0.735670 0.731547 0.097 Uiso 1 1 calc R U . . .
H16B_8 H 0.380959 0.730035 0.806972 0.097 Uiso 1 1 calc R U . . .
H16C_8 H 0.269518 0.697633 0.774215 0.097 Uiso 1 1 calc R U . . .
N1_9 N 0.64362(18) 0.36527(16) 0.50747(13) 0.0553(6) Uani 1 1 d D U . . .
C1_9 C 0.6818(14) 0.4263(7) 0.5590(7) 0.052(2) Uani 0.517(5) 1 d D U P B 1
H1A_9 H 0.623408 0.432504 0.589235 0.063 Uiso 0.517(5) 1 calc R U P B 1
H1B_9 H 0.698131 0.475580 0.538830 0.063 Uiso 0.517(5) 1 calc R U P B 1
C2_9 C 0.7765(10) 0.4143(6) 0.5978(5) 0.0515(18) Uani 0.517(5) 1 d D U P B 1
H2A_9 H 0.840095 0.419530 0.570796 0.062 Uiso 0.517(5) 1 calc R U P B 1
H2B_9 H 0.767166 0.361873 0.613049 0.062 Uiso 0.517(5) 1 calc R U P B 1
C3_9 C 0.7885(12) 0.4751(7) 0.6550(6) 0.056(2) Uani 0.517(5) 1 d D U P B 1
H3A_9 H 0.857405 0.474659 0.676159 0.067 Uiso 0.517(5) 1 calc R U P B 1
H3B_9 H 0.787481 0.526718 0.639227 0.067 Uiso 0.517(5) 1 calc R U P B 1
C4_9 C 0.7023(12) 0.4620(11) 0.7046(6) 0.051(2) Uani 0.517(5) 1 d D U P B 1
H4A_9 H 0.633937 0.463845 0.684322 0.077 Uiso 0.517(5) 1 calc R U P B 1
H4B_9 H 0.714002 0.502407 0.740369 0.077 Uiso 0.517(5) 1 calc R U P B 1
H4C_9 H 0.703581 0.411326 0.721013 0.077 Uiso 0.517(5) 1 calc R U P B 1
C1B_9 C 0.6789(14) 0.4421(7) 0.5520(7) 0.050(2) Uani 0.483(5) 1 d D U P B 2
H1BA_9 H 0.691897 0.485551 0.524376 0.060 Uiso 0.483(5) 1 calc R U P B 2
H1BB_9 H 0.620347 0.452475 0.581035 0.060 Uiso 0.483(5) 1 calc R U P B 2
C2B_9 C 0.7772(10) 0.4405(6) 0.5931(6) 0.0498(19) Uani 0.483(5) 1 d D U P B 2
H2BA_9 H 0.778034 0.387495 0.605993 0.060 Uiso 0.483(5) 1 calc R U P B 2
H2BB_9 H 0.839921 0.453156 0.566547 0.060 Uiso 0.483(5) 1 calc R U P B 2
C3B_9 C 0.7843(13) 0.4957(7) 0.6527(7) 0.053(2) Uani 0.483(5) 1 d D U P B 2
H3BA_9 H 0.763371 0.545105 0.640741 0.064 Uiso 0.483(5) 1 calc R U P B 2
H3BB_9 H 0.858934 0.506105 0.666473 0.064 Uiso 0.483(5) 1 calc R U P B 2
C4B_9 C 0.7201(17) 0.4719(16) 0.7106(9) 0.084(5) Uani 0.483(5) 1 d D U P B 2
H4BA_9 H 0.645169 0.466990 0.699697 0.126 Uiso 0.483(5) 1 calc R U P B 2
H4BB_9 H 0.735923 0.511089 0.746943 0.126 Uiso 0.483(5) 1 calc R U P B 2
H4BC_9 H 0.737663 0.422105 0.722596 0.126 Uiso 0.483(5) 1 calc R U P B 2
C5_9 C 0.7304(2) 0.34559(16) 0.46401(16) 0.0521(7) Uani 1 1 d D . . . .
H5A_9 H 0.702504 0.301116 0.433585 0.063 Uiso 1 1 calc R U . . .
H5B_9 H 0.785435 0.328396 0.490603 0.063 Uiso 1 1 calc R U . . .
C6_9 C 0.7812(2) 0.40846(16) 0.42544(15) 0.0485(6) Uani 1 1 d . . . . .
H6A_9 H 0.819370 0.450576 0.454466 0.058 Uiso 1 1 calc R U . . .
H6B_9 H 0.727248 0.430163 0.401209 0.058 Uiso 1 1 calc R U . . .
C7_9 C 0.8576(2) 0.3735(2) 0.37873(19) 0.0650(9) Uani 1 1 d . . . . .
H7A_9 H 0.908280 0.349265 0.403539 0.078 Uiso 1 1 calc R U . . .
H7B_9 H 0.817938 0.332505 0.349359 0.078 Uiso 1 1 calc R U . . .
C8_9 C 0.9152(3) 0.4308(2) 0.3404(2) 0.0885(14) Uani 1 1 d . . . . .
H8A_9 H 0.967333 0.406487 0.314123 0.133 Uiso 1 1 calc R U . . .
H8B_9 H 0.950923 0.473309 0.369157 0.133 Uiso 1 1 calc R U . . .
H8C_9 H 0.866151 0.450865 0.312081 0.133 Uiso 1 1 calc R U . . .
C9_9 C 0.5533(2) 0.38945(19) 0.46978(14) 0.0513(7) Uani 1 1 d D . . . .
H9A_9 H 0.500584 0.405506 0.501062 0.062 Uiso 1 1 calc R U . . .
H9B_9 H 0.580764 0.435424 0.447433 0.062 Uiso 1 1 calc R U . . .
C10_9 C 0.4981(2) 0.3298(2) 0.42046(17) 0.0587(8) Uani 1 1 d . . . . .
H10A_9 H 0.469617 0.283417 0.441911 0.070 Uiso 1 1 calc R U . . .
H10B_9 H 0.549107 0.314297 0.387795 0.070 Uiso 1 1 calc R U . . .
C11_9 C 0.4096(2) 0.3611(2) 0.38746(16) 0.0585(8) Uani 1 1 d . . . . .
H11A_9 H 0.360852 0.379134 0.420549 0.070 Uiso 1 1 calc R U . . .
H11B_9 H 0.438913 0.406177 0.364570 0.070 Uiso 1 1 calc R U . . .
C12_9 C 0.3491(3) 0.3017(2) 0.33984(18) 0.0714(10) Uani 1 1 d . . . . .
H12A_9 H 0.287367 0.322360 0.324181 0.107 Uiso 1 1 calc R U . . .
H12B_9 H 0.326539 0.254602 0.361092 0.107 Uiso 1 1 calc R U . . .
H12C_9 H 0.394176 0.289544 0.303389 0.107 Uiso 1 1 calc R U . . .
C13_9 C 0.6220(5) 0.2777(3) 0.5290(3) 0.0485(12) Uani 0.517(5) 1 d D U P B 1
H13A_9 H 0.605935 0.240760 0.490564 0.058 Uiso 0.517(5) 1 calc R U P B 1
H13B_9 H 0.685221 0.264631 0.550637 0.058 Uiso 0.517(5) 1 calc R U P B 1
C14_9 C 0.5303(5) 0.2722(3) 0.5747(3) 0.0550(13) Uani 0.517(5) 1 d D U P B 1
H14A_9 H 0.463156 0.279046 0.553942 0.066 Uiso 0.517(5) 1 calc R U P B 1
H14B_9 H 0.542918 0.307423 0.614481 0.066 Uiso 0.517(5) 1 calc R U P B 1
C15_9 C 0.5398(6) 0.1804(4) 0.5864(4) 0.0607(16) Uani 0.517(5) 1 d D U P B 1
H15A_9 H 0.604751 0.190051 0.613097 0.073 Uiso 0.517(5) 1 calc R U P B 1
H15B_9 H 0.483297 0.173696 0.618533 0.073 Uiso 0.517(5) 1 calc R U P B 1
C16_9 C 0.5441(5) 0.0985(4) 0.5680(5) 0.074(2) Uani 0.517(5) 1 d D U P B 1
H16A_9 H 0.512474 0.084628 0.525101 0.111 Uiso 0.517(5) 1 calc R U P B 1
H16B_9 H 0.505392 0.067466 0.599387 0.111 Uiso 0.517(5) 1 calc R U P B 1
H16C_9 H 0.617474 0.088491 0.567297 0.111 Uiso 0.517(5) 1 calc R U P B 1
C13B_9 C 0.5896(4) 0.3137(3) 0.5565(3) 0.0431(12) Uani 0.483(5) 1 d D U P B 2
H13C_9 H 0.626483 0.325158 0.598655 0.052 Uiso 0.483(5) 1 calc R U P B 2
H13D_9 H 0.516249 0.324431 0.562311 0.052 Uiso 0.483(5) 1 calc R U P B 2
C14B_9 C 0.5906(4) 0.2305(3) 0.5337(3) 0.0432(12) Uani 0.483(5) 1 d D U P B 2
H14C_9 H 0.659065 0.212684 0.541963 0.052 Uiso 0.483(5) 1 calc R U P B 2
H14D_9 H 0.571833 0.219701 0.487333 0.052 Uiso 0.483(5) 1 calc R U P B 2
C15B_9 C 0.4899(7) 0.1895(4) 0.5843(4) 0.0590(16) Uani 0.483(5) 1 d D U P B 2
H15C_9 H 0.458862 0.228846 0.612471 0.071 Uiso 0.483(5) 1 calc R U P B 2
H15D_9 H 0.434228 0.154321 0.560039 0.071 Uiso 0.483(5) 1 calc R U P B 2
C16B_9 C 0.5633(6) 0.1480(5) 0.6192(5) 0.083(3) Uani 0.483(5) 1 d D U P B 2
H16D_9 H 0.527954 0.096981 0.627952 0.124 Uiso 0.483(5) 1 calc R U P B 2
H16E_9 H 0.585159 0.177770 0.660092 0.124 Uiso 0.483(5) 1 calc R U P B 2
H16F_9 H 0.625198 0.141781 0.592713 0.124 Uiso 0.483(5) 1 calc R U P B 2
N1_10 N 0.18503(15) 0.86609(12) 0.97737(10) 0.0377(4) Uani 1 1 d . . . . .
C1_10 C 0.27791(19) 0.87210(16) 1.02371(14) 0.0433(6) Uani 1 1 d . . . . .
H1A_10 H 0.254338 0.846070 1.062544 0.052 Uiso 1 1 calc R U . . .
H1B_10 H 0.332209 0.843415 1.002882 0.052 Uiso 1 1 calc R U . . .
C2_10 C 0.3279(2) 0.95301(17) 1.04502(15) 0.0476(6) Uani 1 1 d . . . . .
H2A_10 H 0.274220 0.983176 1.064724 0.057 Uiso 1 1 calc R U . . .
H2B_10 H 0.356553 0.978761 1.007090 0.057 Uiso 1 1 calc R U . . .
C3_10 C 0.4168(2) 0.9512(2) 1.09429(16) 0.0557(7) Uani 1 1 d . . . . .
H3A_10 H 0.463648 0.913900 1.076837 0.067 Uiso 1 1 calc R U . . .
H3B_10 H 0.458814 1.002838 1.099602 0.067 Uiso 1 1 calc R U . . .
C4_10 C 0.3790(3) 0.9290(2) 1.15976(18) 0.0686(9) Uani 1 1 d . . . . .
H4A_10 H 0.344934 0.875439 1.155909 0.103 Uiso 1 1 calc R U . . .
H4B_10 H 0.328682 0.963281 1.176179 0.103 Uiso 1 1 calc R U . . .
H4C_10 H 0.438965 0.933953 1.189638 0.103 Uiso 1 1 calc R U . . .
C5_10 C 0.2106(2) 0.91415(15) 0.92031(13) 0.0412(5) Uani 1 1 d . . . . .
H5A_10 H 0.223634 0.969239 0.936912 0.049 Uiso 1 1 calc R U . . .
H5B_10 H 0.147873 0.907852 0.891758 0.049 Uiso 1 1 calc R U . . .
C6_10 C 0.3044(2) 0.89530(18) 0.87957(15) 0.0513(7) Uani 1 1 d . . . . .
H6A_10 H 0.287736 0.843593 0.856047 0.062 Uiso 1 1 calc R U . . .
H6B_10 H 0.365889 0.894219 0.908005 0.062 Uiso 1 1 calc R U . . .
C7_10 C 0.3309(2) 0.9564(2) 0.83101(15) 0.0546(7) Uani 1 1 d . . . . .
H7A_10 H 0.341093 1.008155 0.855020 0.066 Uiso 1 1 calc R U . . .
H7B_10 H 0.398402 0.947953 0.810365 0.066 Uiso 1 1 calc R U . . .
C8_10 C 0.2503(3) 0.9563(3) 0.77937(19) 0.0756(11) Uani 1 1 d . . . . .
H8A_10 H 0.277694 0.991497 0.747390 0.113 Uiso 1 1 calc R U . . .
H8B_10 H 0.186605 0.973531 0.798460 0.113 Uiso 1 1 calc R U . . .
H8C_10 H 0.233535 0.903963 0.758341 0.113 Uiso 1 1 calc R U . . .
C9_10 C 0.09126(18) 0.89761(15) 1.00975(13) 0.0410(5) Uani 1 1 d . . . . .
H9A_10 H 0.113489 0.952012 1.026103 0.049 Uiso 1 1 calc R U . . .
H9B_10 H 0.036316 0.897818 0.976428 0.049 Uiso 1 1 calc R U . . .
C10_10 C 0.0425(2) 0.85539(18) 1.06459(15) 0.0499(6) Uani 1 1 d . . . . .
H10A_10 H 0.093971 0.858395 1.100421 0.060 Uiso 1 1 calc R U . . .
H10B_10 H 0.021664 0.800258 1.049988 0.060 Uiso 1 1 calc R U . . .
C11_10 C -0.0537(2) 0.89221(19) 1.08774(15) 0.0532(7) Uani 1 1 d . . . . .
H11A_10 H -0.031155 0.946845 1.103258 0.064 Uiso 1 1 calc R U . . .
H11B_10 H -0.102218 0.891695 1.050707 0.064 Uiso 1 1 calc R U . . .
C12_10 C -0.1117(3) 0.8525(3) 1.14064(17) 0.0710(10) Uani 1 1 d . . . . .
H12A_10 H -0.179980 0.871397 1.146548 0.106 Uiso 1 1 calc R U . . .
H12B_10 H -0.070757 0.863668 1.180833 0.106 Uiso 1 1 calc R U . . .
H12C_10 H -0.122407 0.796652 1.129103 0.106 Uiso 1 1 calc R U . . .
C13_10 C 0.1612(2) 0.78080(15) 0.95514(14) 0.0433(6) Uani 1 1 d . . . . .
H13A_10 H 0.150547 0.751588 0.993794 0.052 Uiso 1 1 calc R U . C 1
H13B_10 H 0.223624 0.764463 0.932673 0.052 Uiso 1 1 calc R U . C 1
C14_10 C 0.0662(2) 0.75776(16) 0.91062(15) 0.0497(6) Uani 0.853(8) 1 d D U P D 1
H14A_10 H 0.074963 0.787017 0.871909 0.060 Uiso 0.853(8) 1 calc R U P D 1
H14B_10 H 0.002319 0.771171 0.933151 0.060 Uiso 0.853(8) 1 calc R U P D 1
C15_10 C 0.0528(4) 0.6705(3) 0.8898(3) 0.0632(13) Uani 0.853(8) 1 d D U P D 1
H15A_10 H 0.117344 0.658249 0.867400 0.076 Uiso 0.853(8) 1 calc R U P D 1
H15B_10 H 0.046937 0.642299 0.929174 0.076 Uiso 0.853(8) 1 calc R U P D 1
C16_10 C -0.0378(3) 0.6411(2) 0.8476(2) 0.0702(13) Uani 0.853(8) 1 d D U P D 1
H16A_10 H -0.031385 0.666398 0.807286 0.105 Uiso 0.853(8) 1 calc R U P D 1
H16B_10 H -0.102596 0.651978 0.869261 0.105 Uiso 0.853(8) 1 calc R U P D 1
H16C_10 H -0.039734 0.585131 0.837948 0.105 Uiso 0.853(8) 1 calc R U P D 1
C14B_10 C 0.0662(2) 0.75776(16) 0.91062(15) 0.0497(6) Uani 0.147(8) 1 d D U P D 2
H14C_10 H 0.074151 0.782673 0.869648 0.060 Uiso 0.147(8) 1 calc R U P D 2
H14D_10 H 0.000119 0.768960 0.931673 0.060 Uiso 0.147(8) 1 calc R U P D 2
C15B_10 C 0.074(3) 0.6652(9) 0.9003(15) 0.060(3) Uani 0.147(8) 1 d D U P D 2
H15C_10 H 0.031036 0.643867 0.861768 0.072 Uiso 0.147(8) 1 calc R U P D 2
H15D_10 H 0.147543 0.658366 0.890616 0.072 Uiso 0.147(8) 1 calc R U P D 2
C16B_10 C 0.040(2) 0.6189(14) 0.9537(13) 0.078(6) Uani 0.147(8) 1 d D U P D 2
H16D_10 H -0.025329 0.634597 0.971455 0.117 Uiso 0.147(8) 1 calc R U P D 2
H16E_10 H 0.094554 0.626861 0.987373 0.117 Uiso 0.147(8) 1 calc R U P D 2
H16F_10 H 0.028318 0.564095 0.937843 0.117 Uiso 0.147(8) 1 calc R U P D 2

loop_
_atom_site_aniso_label
_atom_site_aniso_U_11
_atom_site_aniso_U_22
_atom_site_aniso_U_33
_atom_site_aniso_U_23
_atom_site_aniso_U_13
_atom_site_aniso_U_12
N1_1 0.0589(15) 0.0596(15) 0.0483(14) -0.0027(12) 0.0094(12) -0.0063(12)
N2_1 0.085(2) 0.0691(18) 0.0526(16) 0.0215(14) 0.0129(15) 0.0080(15)
N3_1 0.092(2) 0.092(2) 0.085(2) 0.043(2) -0.0246(19) -0.0072(19)
N4_1 0.0629(18) 0.0707(19) 0.094(2) -0.0064(18) 0.0198(17) 0.0108(15)
C1_1 0.0377(12) 0.0423(12) 0.0371(13) 0.0045(10) 0.0023(10) -0.0062(10)
C2_1 0.0354(12) 0.0429(13) 0.0509(15) 0.0058(11) -0.0055(11) -0.0020(10)
C3_1 0.0439(13) 0.0452(14) 0.0387(13) 0.0026(11) 0.0013(11) -0.0065(11)
C4_1 0.0513(15) 0.0475(15) 0.0441(15) 0.0063(12) 0.0071(12) 0.0028(12)
C5_1 0.0541(17) 0.0648(19) 0.061(2) 0.0186(16) -0.0146(15) -0.0030(14)
C6_1 0.0436(15) 0.0523(16) 0.066(2) 0.0010(14) 0.0023(14) 0.0014(12)
N1_2 0.109(3) 0.0552(16) 0.0534(17) 0.0000(14) -0.0114(17) 0.0144(16)
N2_2 0.0679(17) 0.0762(18) 0.0549(16) 0.0187(14) -0.0062(13) 0.0152(14)
N3_2 0.0594(17) 0.082(2) 0.081(2) 0.0345(17) -0.0023(15) 0.0136(15)
N4_2 0.0694(18) 0.0643(17) 0.0614(18) 0.0004(14) 0.0195(14) 0.0093(13)
C1_2 0.0451(15) 0.0579(17) 0.0546(17) 0.0112(13) 0.0042(12) 0.0015(12)
C2_2 0.0386(14) 0.0626(18) 0.067(2) 0.0169(15) 0.0106(13) -0.0001(12)
C3_2 0.0638(18) 0.0554(17) 0.0437(16) 0.0056(13) 0.0003(13) 0.0014(14)
C4_2 0.0453(14) 0.0533(16) 0.0483(16) 0.0105(13) 0.0004(12) 0.0021(12)
C5_2 0.0432(14) 0.0528(16) 0.0636(19) 0.0164(14) 0.0048(13) 0.0085(12)
C6_2 0.0452(15) 0.0539(16) 0.0598(19) 0.0005(14) 0.0159(13) 0.0047(12)
F1_3 0.0331(7) 0.0494(9) 0.0764(12) 0.0008(8) -0.0045(7) 0.0134(6)
F2_3 0.0454(9) 0.0653(11) 0.0617(11) 0.0152(9) 0.0082(8) -0.0022(8)
F3_3 0.0710(12) 0.0804(13) 0.0450(10) 0.0194(9) 0.0034(8) 0.0236(10)
F4_3 0.0498(9) 0.0526(10) 0.0845(14) -0.0169(9) -0.0135(9) 0.0161(8)
B1_3 0.0312(12) 0.0394(13) 0.0459(15) 0.0054(12) -0.0002(11) 0.0094(10)
F1_4 0.0783(13) 0.0511(10) 0.0744(13) 0.0162(9) -0.0134(10) 0.0109(9)
F2_4 0.0513(9) 0.0685(11) 0.0365(8) 0.0039(7) 0.0018(7) -0.0066(8)
F3_4 0.0376(8) 0.0728(11) 0.0588(11) -0.0063(9) 0.0017(7) -0.0149(7)
F4_4 0.0362(8) 0.0718(11) 0.0579(10) -0.0155(9) 0.0039(7) 0.0082(7)
B1_4 0.0314(12) 0.0379(13) 0.0371(14) 0.0014(11) 0.0001(10) 0.0011(10)
F1_5 0.0467(9) 0.0695(12) 0.0689(12) 0.0077(9) -0.0045(8) -0.0043(8)
F2_5 0.0435(8) 0.0540(10) 0.0849(13) 0.0230(9) 0.0101(8) 0.0174(7)
F3_5 0.0858(14) 0.0785(13) 0.0454(10) 0.0009(9) 0.0026(9) 0.0213(11)
F4_5 0.0457(9) 0.0572(10) 0.0761(12) 0.0310(9) 0.0169(8) 0.0167(7)
B1_5 0.0370(13) 0.0445(15) 0.0437(15) 0.0075(12) 0.0010(11) 0.0090(11)
F1_6 0.0820(14) 0.0727(12) 0.0628(12) -0.0149(10) 0.0279(10) -0.0284(10)
F2_6 0.0513(9) 0.0903(13) 0.0322(8) 0.0111(8) 0.0044(7) 0.0038(9)
F3_6 0.0335(7) 0.0721(11) 0.0514(10) 0.0065(8) 0.0071(7) -0.0002(7)
F4_6 0.0797(14) 0.1281(19) 0.0614(12) 0.0351(12) 0.0220(10) 0.0673(14)
B1_6 0.0299(12) 0.0573(17) 0.0335(14) 0.0054(12) 0.0052(10) 0.0082(11)
N1_7 0.0312(9) 0.0369(10) 0.0272(9) 0.0035(7) -0.0026(7) 0.0044(7)
C1_7 0.0324(11) 0.0404(12) 0.0306(11) 0.0082(9) -0.0004(9) 0.0044(9)
C2_7 0.0322(11) 0.0436(13) 0.0406(13) 0.0100(10) -0.0020(10) 0.0001(9)
C3_7 0.0339(12) 0.0458(13) 0.0426(14) 0.0076(11) 0.0027(10) 0.0003(10)
C4_7 0.0343(14) 0.086(2) 0.080(2) 0.022(2) 0.0026(14) 0.0001(14)
C5_7 0.0358(11) 0.0363(11) 0.0303(11) 0.0085(9) -0.0010(9) 0.0076(9)
C6_7 0.0381(12) 0.0382(12) 0.0342(12) 0.0036(9) -0.0010(9) 0.0033(9)
C7_7 0.0419(13) 0.0380(12) 0.0439(14) 0.0054(10) 0.0008(10) 0.0070(10)
C8_7 0.0496(15) 0.0500(15) 0.0518(16) 0.0011(12) -0.0056(12) 0.0192(12)
C9_7 0.0298(10) 0.0472(13) 0.0325(11) 0.0053(10) -0.0028(9) 0.0073(9)
C10_7 0.0345(12) 0.0533(15) 0.0404(13) 0.0058(11) 0.0042(10) 0.0050(10)
C11_7 0.0323(12) 0.0701(19) 0.0592(18) 0.0099(15) 0.0007(12) 0.0115(12)
C12_7 0.0357(14) 0.104(3) 0.078(2) 0.018(2) 0.0071(15) 0.0126(16)
C13_7 0.0455(13) 0.0385(12) 0.0294(11) 0.0005(9) -0.0006(9) 0.0100(10)
C14_7 0.0562(16) 0.0411(13) 0.0451(15) 0.0054(11) 0.0011(12) 0.0115(12)
C15_7 0.0586(17) 0.0429(14) 0.0584(18) -0.0006(13) 0.0095(14) 0.0091(12)
C16_7 0.073(2) 0.0440(16) 0.097(3) -0.0012(17) 0.016(2) 0.0179(15)
N1_8 0.0513(13) 0.0512(13) 0.0320(11) 0.0055(9) 0.0061(9) 0.0000(10)
C1_8 0.0583(16) 0.0470(14) 0.0298(12) 0.0061(10) 0.0045(11) 0.0044(12)
C2_8 0.0573(16) 0.0458(14) 0.0430(15) 0.0037(11) 0.0071(12) 0.0028(12)
C3_8 0.0577(17) 0.0474(15) 0.0536(17) 0.0057(13) -0.0039(14) 0.0019(12)
C4_8 0.058(2) 0.093(3) 0.089(3) 0.020(2) -0.0011(19) 0.0032(19)
C5_8 0.0680(18) 0.0478(15) 0.0410(14) -0.0015(12) 0.0068(13) -0.0035(13)
C6_8 0.065(4) 0.049(2) 0.048(2) 0.004(2) 0.005(2) -0.004(2)
C7_8 0.066(3) 0.053(2) 0.056(3) 0.0027(19) -0.006(2) 0.010(2)
C8_8 0.100(4) 0.059(3) 0.053(3) -0.002(2) -0.005(2) 0.014(3)
C5B_8 0.0680(18) 0.0478(15) 0.0410(14) -0.0015(12) 0.0068(13) -0.0035(13)
C6B_8 0.065(5) 0.048(4) 0.045(4) -0.005(4) 0.011(4) 0.000(4)
C7B_8 0.068(5) 0.055(5) 0.060(5) -0.006(4) -0.001(5) 0.007(5)
C8B_8 0.103(9) 0.068(7) 0.079(8) 0.017(6) 0.032(7) 0.031(7)
C9_8 0.0534(16) 0.0704(19) 0.0529(17) 0.0148(15) 0.0125(13) -0.0008(14)
C10_8 0.053(3) 0.072(4) 0.080(3) 0.031(3) -0.002(3) -0.009(2)
C11_8 0.051(3) 0.107(5) 0.096(4) 0.046(4) -0.004(3) -0.005(3)
C12_8 0.060(4) 0.155(7) 0.112(6) 0.004(5) -0.016(4) 0.007(4)
C9B_8 0.0534(16) 0.0704(19) 0.0529(17) 0.0148(15) 0.0125(13) -0.0008(14)
C10B_8 0.058(4) 0.081(5) 0.078(5) 0.016(4) 0.011(4) -0.011(4)
C11B_8 0.067(5) 0.101(6) 0.088(5) 0.044(5) -0.011(4) -0.008(4)
C12B_8 0.090(8) 0.154(10) 0.141(10) 0.056(9) -0.021(8) 0.024(8)
C13_8 0.0558(16) 0.0518(15) 0.0339(13) 0.0072(11) 0.0029(11) 0.0024(12)
C14_8 0.0536(16) 0.0553(16) 0.0410(14) 0.0091(12) 0.0051(12) 0.0081(12)
C15_8 0.0557(16) 0.0585(17) 0.0474(16) 0.0117(13) 0.0000(13) 0.0033(13)
C16_8 0.069(2) 0.0595(19) 0.067(2) 0.0112(16) -0.0093(17) 0.0103(16)
N1_9 0.0422(12) 0.0702(16) 0.0531(14) 0.0288(12) -0.0093(10) -0.0094(11)
C1_9 0.035(3) 0.086(5) 0.038(4) 0.016(4) 0.003(3) 0.010(4)
C2_9 0.036(3) 0.080(5) 0.042(3) 0.007(4) -0.002(2) 0.020(4)
C3_9 0.041(3) 0.075(6) 0.056(3) 0.006(4) 0.000(3) 0.022(4)
C4_9 0.043(4) 0.079(6) 0.031(3) -0.008(3) 0.002(3) 0.014(4)
C1B_9 0.029(3) 0.087(5) 0.034(3) 0.012(4) -0.003(3) 0.008(4)
C2B_9 0.038(3) 0.070(5) 0.044(3) 0.015(4) -0.003(2) 0.012(4)
C3B_9 0.043(3) 0.068(5) 0.051(3) 0.002(4) -0.008(3) 0.016(4)
C4B_9 0.067(8) 0.106(9) 0.078(8) 0.010(7) -0.005(6) 0.007(6)
C5_9 0.0478(15) 0.0427(14) 0.068(2) 0.0093(13) -0.0157(14) 0.0104(11)
C6_9 0.0406(13) 0.0471(14) 0.0585(17) 0.0003(12) 0.0072(12) 0.0115(11)
C7_9 0.0461(16) 0.070(2) 0.078(2) -0.0151(18) 0.0025(15) 0.0196(15)
C8_9 0.076(2) 0.077(3) 0.115(4) 0.002(2) 0.052(3) 0.023(2)
C9_9 0.0320(12) 0.077(2) 0.0459(15) 0.0184(14) -0.0021(11) 0.0009(12)
C10_9 0.0438(15) 0.0714(19) 0.0598(19) 0.0300(16) -0.0138(13) -0.0129(13)
C11_9 0.0379(14) 0.085(2) 0.0530(18) 0.0243(16) -0.0043(12) -0.0014(14)
C12_9 0.0517(17) 0.094(3) 0.065(2) 0.032(2) -0.0133(15) -0.0200(17)
C13_9 0.059(3) 0.038(3) 0.051(3) 0.006(2) 0.000(2) 0.015(2)
C14_9 0.059(3) 0.045(3) 0.062(3) 0.013(2) 0.009(2) 0.005(2)
C15_9 0.042(3) 0.056(3) 0.091(4) 0.040(3) 0.010(3) 0.011(3)
C16_9 0.040(3) 0.067(4) 0.118(6) 0.031(4) 0.005(3) 0.003(3)
C13B_9 0.039(2) 0.045(3) 0.046(3) 0.009(2) 0.009(2) 0.007(2)
C14B_9 0.032(2) 0.040(3) 0.061(3) 0.019(2) 0.006(2) 0.0084(19)
C15B_9 0.064(4) 0.043(3) 0.072(4) 0.023(3) 0.005(4) 0.004(3)
C16B_9 0.061(4) 0.075(5) 0.122(7) 0.047(5) 0.020(4) 0.020(4)
N1_10 0.0310(9) 0.0449(11) 0.0384(11) 0.0030(9) 0.0020(8) 0.0097(8)
C1_10 0.0318(11) 0.0533(15) 0.0473(14) 0.0051(12) -0.0017(10) 0.0139(10)
C2_10 0.0418(14) 0.0512(15) 0.0496(15) 0.0020(12) -0.0026(11) 0.0065(11)
C3_10 0.0375(13) 0.0673(19) 0.0609(19) -0.0033(15) -0.0046(13) 0.0072(13)
C4_10 0.0577(19) 0.090(3) 0.061(2) 0.0089(19) -0.0094(16) 0.0195(18)
C5_10 0.0386(12) 0.0440(13) 0.0424(13) 0.0087(11) 0.0014(10) 0.0077(10)
C6_10 0.0486(15) 0.0579(16) 0.0496(16) 0.0074(13) 0.0120(12) 0.0132(13)
C7_10 0.0398(14) 0.075(2) 0.0467(16) 0.0065(14) 0.0074(12) -0.0025(13)
C8_10 0.0572(19) 0.107(3) 0.060(2) 0.018(2) -0.0024(16) -0.0055(19)
C9_10 0.0306(11) 0.0493(14) 0.0440(14) 0.0045(11) 0.0059(10) 0.0084(10)
C10_10 0.0426(14) 0.0616(17) 0.0466(15) 0.0114(13) 0.0069(12) 0.0063(12)
C11_10 0.0411(14) 0.0680(19) 0.0491(16) 0.0028(14) 0.0086(12) 0.0025(13)
C12_10 0.0576(19) 0.100(3) 0.0538(19) 0.0081(19) 0.0191(15) 0.0040(18)
C13_10 0.0395(13) 0.0407(13) 0.0509(15) 0.0063(11) 0.0026(11) 0.0084(10)
C14_10 0.0493(15) 0.0457(14) 0.0531(16) 0.0028(12) -0.0027(12) 0.0030(11)
C15_10 0.059(3) 0.051(2) 0.077(3) -0.0014(19) -0.009(2) 0.0043(17)
C16_10 0.069(3) 0.062(2) 0.072(3) -0.002(2) 0.003(2) -0.0162(19)
C14B_10 0.0493(15) 0.0457(14) 0.0531(16) 0.0028(12) -0.0027(12) 0.0030(11)
C15B_10 0.053(6) 0.055(6) 0.066(6) -0.007(5) -0.007(6) -0.011(5)
C16B_10 0.066(11) 0.081(12) 0.081(12) -0.003(11) -0.003(10) -0.011(10)

loop_
_atom_type_symbol
_atom_type_description
_atom_type_scat_dispersion_real
_atom_type_scat_dispersion_imag
_atom_type_scat_source
C C 0.0033 0.0016 'International Tables Vol C Tables 4.2.6.8 and 6.1.1.4'
H H 0.0000 0.0000 'International Tables Vol C Tables 4.2.6.8 and 6.1.1.4'
B B 0.0013 0.0007 'International Tables Vol C Tables 4.2.6.8 and 6.1.1.4'
N N 0.0061 0.0033 'International Tables Vol C Tables 4.2.6.8 and 6.1.1.4'
F F 0.0171 0.0103 'International Tables Vol C Tables 4.2.6.8 and 6.1.1.4'

loop_
_geom_angle_atom_site_label_1
_geom_angle_atom_site_label_2
_geom_angle_atom_site_label_3
_geom_angle
_geom_angle_site_symmetry_1
_geom_angle_site_symmetry_3
_geom_angle_publ_flag
C2_1 C1_1 C4_1 120.0(3) . . ?
C2_1 C1_1 C3_1 122.4(3) . . ?
C4_1 C1_1 C3_1 117.6(2) . . ?
C1_1 C2_1 C6_1 120.5(3) . . ?
C1_1 C2_1 C5_1 121.5(3) . . ?
C6_1 C2_1 C5_1 118.0(3) . . ?
N1_1 C3_1 C1_1 178.2(3) . . ?
N2_1 C4_1 C1_1 178.2(3) . . ?
N3_1 C5_1 C2_1 178.1(4) . . ?
N4_1 C6_1 C2_1 178.8(4) . . ?
C2_2 C1_2 C3_2 120.4(3) . . ?
C2_2 C1_2 C4_2 120.1(3) . . ?
C3_2 C1_2 C4_2 119.5(3) . . ?
C1_2 C2_2 C5_2 120.6(3) . . ?
C1_2 C2_2 C6_2 118.9(3) . . ?
C5_2 C2_2 C6_2 120.5(3) . . ?
N1_2 C3_2 C1_2 172.4(4) . . ?
N2_2 C4_2 C1_2 174.7(4) . . ?
N3_2 C5_2 C2_2 176.0(4) . . ?
N4_2 C6_2 C2_2 177.2(3) . . ?
F3_3 B1_3 F4_3 111.1(2) . . ?
F3_3 B1_3 F2_3 108.6(2) . . ?
F4_3 B1_3 F2_3 109.6(2) . . ?
F3_3 B1_3 F1_3 110.2(2) . . ?
F4_3 B1_3 F1_3 109.1(2) . . ?
F2_3 B1_3 F1_3 108.2(2) . . ?
F4_4 B1_4 F1_4 108.7(2) . . ?
F4_4 B1_4 F3_4 110.6(2) . . ?
F1_4 B1_4 F3_4 110.3(2) . . ?
F4_4 B1_4 F2_4 109.5(2) . . ?
F1_4 B1_4 F2_4 108.3(2) . . ?
F3_4 B1_4 F2_4 109.3(2) . . ?
F3_5 B1_5 F1_5 109.4(2) . . ?
F3_5 B1_5 F4_5 111.2(2) . . ?
F1_5 B1_5 F4_5 108.5(2) . . ?
F3_5 B1_5 F2_5 110.3(2) . . ?
F1_5 B1_5 F2_5 109.1(2) . . ?
F4_5 B1_5 F2_5 108.3(2) . . ?
F4_6 B1_6 F1_6 109.4(3) . . ?
F4_6 B1_6 F3_6 109.5(2) . . ?
F1_6 B1_6 F3_6 108.9(2) . . ?
F4_6 B1_6 F2_6 108.9(2) . . ?
F1_6 B1_6 F2_6 109.8(2) . . ?
F3_6 B1_6 F2_6 110.5(2) . . ?
C1_7 N1_7 C9_7 106.33(17) . . ?
C1_7 N1_7 C13_7 111.39(18) . . ?
C9_7 N1_7 C13_7 111.38(18) . . ?
C1_7 N1_7 C5_7 110.76(17) . . ?
C9_7 N1_7 C5_7 111.10(18) . . ?
C13_7 N1_7 C5_7 105.98(17) . . ?
C2_7 C1_7 N1_7 116.64(19) . . ?
C2_7 C1_7 H1A_7 108.1 . . ?
N1_7 C1_7 H1A_7 108.1 . . ?
C2_7 C1_7 H1B_7 108.1 . . ?
N1_7 C1_7 H1B_7 108.1 . . ?
H1A_7 C1_7 H1B_7 107.3 . . ?
C1_7 C2_7 C3_7 109.3(2) . . ?
C1_7 C2_7 H2A_7 109.8 . . ?
C3_7 C2_7 H2A_7 109.8 . . ?
C1_7 C2_7 H2B_7 109.8 . . ?
C3_7 C2_7 H2B_7 109.8 . . ?
H2A_7 C2_7 H2B_7 108.3 . . ?
C4_7 C3_7 C2_7 112.5(2) . . ?
C4_7 C3_7 H3A_7 109.1 . . ?
C2_7 C3_7 H3A_7 109.1 . . ?
C4_7 C3_7 H3B_7 109.1 . . ?
C2_7 C3_7 H3B_7 109.1 . . ?
H3A_7 C3_7 H3B_7 107.8 . . ?
C3_7 C4_7 H4A_7 109.5 . . ?
C3_7 C4_7 H4B_7 109.5 . . ?
H4A_7 C4_7 H4B_7 109.5 . . ?
C3_7 C4_7 H4C_7 109.5 . . ?
H4A_7 C4_7 H4C_7 109.5 . . ?
H4B_7 C4_7 H4C_7 109.5 . . ?
C6_7 C5_7 N1_7 115.29(19) . . ?
C6_7 C5_7 H5A_7 108.5 . . ?
N1_7 C5_7 H5A_7 108.5 . . ?
C6_7 C5_7 H5B_7 108.5 . . ?
N1_7 C5_7 H5B_7 108.5 . . ?
H5A_7 C5_7 H5B_7 107.5 . . ?
C5_7 C6_7 C7_7 110.6(2) . . ?
C5_7 C6_7 H6A_7 109.5 . . ?
C7_7 C6_7 H6A_7 109.5 . . ?
C5_7 C6_7 H6B_7 109.5 . . ?
C7_7 C6_7 H6B_7 109.5 . . ?
H6A_7 C6_7 H6B_7 108.1 . . ?
C6_7 C7_7 C8_7 113.1(2) . . ?
C6_7 C7_7 H7A_7 109.0 . . ?
C8_7 C7_7 H7A_7 109.0 . . ?
C6_7 C7_7 H7B_7 109.0 . . ?
C8_7 C7_7 H7B_7 109.0 . . ?
H7A_7 C7_7 H7B_7 107.8 . . ?
C7_7 C8_7 H8A_7 109.5 . . ?
C7_7 C8_7 H8B_7 109.5 . . ?
H8A_7 C8_7 H8B_7 109.5 . . ?
C7_7 C8_7 H8C_7 109.5 . . ?
H8A_7 C8_7 H8C_7 109.5 . . ?
H8B_7 C8_7 H8C_7 109.5 . . ?
N1_7 C9_7 C10_7 115.7(2) . . ?
N1_7 C9_7 H9A_7 108.4 . . ?
C10_7 C9_7 H9A_7 108.4 . . ?
N1_7 C9_7 H9B_7 108.4 . . ?
C10_7 C9_7 H9B_7 108.4 . . ?
H9A_7 C9_7 H9B_7 107.4 . . ?
C11_7 C10_7 C9_7 109.5(2) . . ?
C11_7 C10_7 H10A_7 109.8 . . ?
C9_7 C10_7 H10A_7 109.8 . . ?
C11_7 C10_7 H10B_7 109.8 . . ?
C9_7 C10_7 H10B_7 109.8 . . ?
H10A_7 C10_7 H10B_7 108.2 . . ?
C12_7 C11_7 C10_7 113.3(3) . . ?
C12_7 C11_7 H11A_7 108.9 . . ?
C10_7 C11_7 H11A_7 108.9 . . ?
C12_7 C11_7 H11B_7 108.9 . . ?
C10_7 C11_7 H11B_7 108.9 . . ?
H11A_7 C11_7 H11B_7 107.7 . . ?
C11_7 C12_7 H12A_7 109.5 . . ?
C11_7 C12_7 H12B_7 109.5 . . ?
H12A_7 C12_7 H12B_7 109.5 . . ?
C11_7 C12_7 H12C_7 109.5 . . ?
H12A_7 C12_7 H12C_7 109.5 . . ?
H12B_7 C12_7 H12C_7 109.5 . . ?
C14_7 C13_7 N1_7 115.9(2) . . ?
C14_7 C13_7 H13A_7 108.3 . . ?
N1_7 C13_7 H13A_7 108.3 . . ?
C14_7 C13_7 H13B_7 108.3 . . ?
N1_7 C13_7 H13B_7 108.3 . . ?
H13A_7 C13_7 H13B_7 107.4 . . ?
C13_7 C14_7 C15_7 110.8(2) . . ?
C13_7 C14_7 H14A_7 109.5 . . ?
C15_7 C14_7 H14A_7 109.5 . . ?
C13_7 C14_7 H14B_7 109.5 . . ?
C15_7 C14_7 H14B_7 109.5 . . ?
H14A_7 C14_7 H14B_7 108.1 . . ?
C16_7 C15_7 C14_7 112.5(3) . . ?
C16_7 C15_7 H15A_7 109.1 . . ?
C14_7 C15_7 H15A_7 109.1 . . ?
C16_7 C15_7 H15B_7 109.1 . . ?
C14_7 C15_7 H15B_7 109.1 . . ?
H15A_7 C15_7 H15B_7 107.8 . . ?
C15_7 C16_7 H16A_7 109.5 . . ?
C15_7 C16_7 H16B_7 109.5 . . ?
H16A_7 C16_7 H16B_7 109.5 . . ?
C15_7 C16_7 H16C_7 109.5 . . ?
H16A_7 C16_7 H16C_7 109.5 . . ?
H16B_7 C16_7 H16C_7 109.5 . . ?
C5B_8 N1_8 C9B_8 111.6(2) . . ?
C5_8 N1_8 C9_8 111.6(2) . . ?
C5B_8 N1_8 C1_8 111.4(2) . . ?
C5_8 N1_8 C1_8 111.4(2) . . ?
C9B_8 N1_8 C1_8 105.8(2) . . ?
C9_8 N1_8 C1_8 105.8(2) . . ?
C5B_8 N1_8 C13_8 106.8(2) . . ?
C5_8 N1_8 C13_8 106.8(2) . . ?
C9B_8 N1_8 C13_8 110.5(2) . . ?
C9_8 N1_8 C13_8 110.5(2) . . ?
C1_8 N1_8 C13_8 110.9(2) . . ?
N1_8 C1_8 C2_8 115.6(2) . . ?
N1_8 C1_8 H1A_8 108.4 . . ?
C2_8 C1_8 H1A_8 108.4 . . ?
N1_8 C1_8 H1B_8 108.4 . . ?
C2_8 C1_8 H1B_8 108.4 . . ?
H1A_8 C1_8 H1B_8 107.4 . . ?
C3_8 C2_8 C1_8 109.7(2) . . ?
C3_8 C2_8 H2A_8 109.7 . . ?
C1_8 C2_8 H2A_8 109.7 . . ?
C3_8 C2_8 H2B_8 109.7 . . ?
C1_8 C2_8 H2B_8 109.7 . . ?
H2A_8 C2_8 H2B_8 108.2 . . ?
C4_8 C3_8 C2_8 112.2(3) . . ?
C4_8 C3_8 H3A_8 109.2 . . ?
C2_8 C3_8 H3A_8 109.2 . . ?
C4_8 C3_8 H3B_8 109.2 . . ?
C2_8 C3_8 H3B_8 109.2 . . ?
H3A_8 C3_8 H3B_8 107.9 . . ?
C3_8 C4_8 H4A_8 109.5 . . ?
C3_8 C4_8 H4B_8 109.5 . . ?
H4A_8 C4_8 H4B_8 109.5 . . ?
C3_8 C4_8 H4C_8 109.5 . . ?
H4A_8 C4_8 H4C_8 109.5 . . ?
H4B_8 C4_8 H4C_8 109.5 . . ?
N1_8 C5_8 C6_8 116.6(4) . . ?
N1_8 C5_8 H5A_8 108.1 . . ?
C6_8 C5_8 H5A_8 108.1 . . ?
N1_8 C5_8 H5B_8 108.1 . . ?
C6_8 C5_8 H5B_8 108.1 . . ?
H5A_8 C5_8 H5B_8 107.3 . . ?
C7_8 C6_8 C5_8 114.4(5) . . ?
C7_8 C6_8 H6A_8 108.7 . . ?
C5_8 C6_8 H6A_8 108.7 . . ?
C7_8 C6_8 H6B_8 108.7 . . ?
C5_8 C6_8 H6B_8 108.7 . . ?
H6A_8 C6_8 H6B_8 107.6 . . ?
C8_8 C7_8 C6_8 112.8(7) . . ?
C8_8 C7_8 H7A_8 109.0 . . ?
C6_8 C7_8 H7A_8 109.0 . . ?
C8_8 C7_8 H7B_8 109.0 . . ?
C6_8 C7_8 H7B_8 109.0 . . ?
H7A_8 C7_8 H7B_8 107.8 . . ?
C7_8 C8_8 H8A_8 109.5 . . ?
C7_8 C8_8 H8B_8 109.5 . . ?
H8A_8 C8_8 H8B_8 109.5 . . ?
C7_8 C8_8 H8C_8 109.5 . . ?
H8A_8 C8_8 H8C_8 109.5 . . ?
H8B_8 C8_8 H8C_8 109.5 . . ?
N1_8 C5B_8 C6B_8 112.2(7) . . ?
N1_8 C5B_8 H5BA_8 109.2 . . ?
C6B_8 C5B_8 H5BA_8 109.2 . . ?
N1_8 C5B_8 H5BB_8 109.2 . . ?
C6B_8 C5B_8 H5BB_8 109.2 . . ?
H5BA_8 C5B_8 H5BB_8 107.9 . . ?
C5B_8 C6B_8 C7B_8 102.5(12) . . ?
C5B_8 C6B_8 H6BA_8 111.3 . . ?
C7B_8 C6B_8 H6BA_8 111.3 . . ?
C5B_8 C6B_8 H6BB_8 111.3 . . ?
C7B_8 C6B_8 H6BB_8 111.3 . . ?
H6BA_8 C6B_8 H6BB_8 109.2 . . ?
C8B_8 C7B_8 C6B_8 110.9(17) . . ?
C8B_8 C7B_8 H7BA_8 109.5 . . ?
C6B_8 C7B_8 H7BA_8 109.5 . . ?
C8B_8 C7B_8 H7BB_8 109.5 . . ?
C6B_8 C7B_8 H7BB_8 109.5 . . ?
H7BA_8 C7B_8 H7BB_8 108.0 . . ?
C7B_8 C8B_8 H8BA_8 109.5 . . ?
C7B_8 C8B_8 H8BB_8 109.5 . . ?
H8BA_8 C8B_8 H8BB_8 109.5 . . ?
C7B_8 C8B_8 H8BC_8 109.5 . . ?
H8BA_8 C8B_8 H8BC_8 109.5 . . ?
H8BB_8 C8B_8 H8BC_8 109.5 . . ?
C10_8 C9_8 N1_8 117.9(4) . . ?
C10_8 C9_8 H9A_8 107.8 . . ?
N1_8 C9_8 H9A_8 107.8 . . ?
C10_8 C9_8 H9B_8 107.8 . . ?
N1_8 C9_8 H9B_8 107.8 . . ?
H9A_8 C9_8 H9B_8 107.2 . . ?
C9_8 C10_8 C11_8 106.0(6) . . ?
C9_8 C10_8 H10A_8 110.5 . . ?
C11_8 C10_8 H10A_8 110.5 . . ?
C9_8 C10_8 H10B_8 110.5 . . ?
C11_8 C10_8 H10B_8 110.5 . . ?
H10A_8 C10_8 H10B_8 108.7 . . ?
C12_8 C11_8 C10_8 109.1(7) . . ?
C12_8 C11_8 H11A_8 109.9 . . ?
C10_8 C11_8 H11A_8 109.9 . . ?
C12_8 C11_8 H11B_8 109.9 . . ?
C10_8 C11_8 H11B_8 109.9 . . ?
H11A_8 C11_8 H11B_8 108.3 . . ?
C11_8 C12_8 H12A_8 109.5 . . ?
C11_8 C12_8 H12B_8 109.5 . . ?
H12A_8 C12_8 H12B_8 109.5 . . ?
C11_8 C12_8 H12C_8 109.5 . . ?
H12A_8 C12_8 H12C_8 109.5 . . ?
H12B_8 C12_8 H12C_8 109.5 . . ?
N1_8 C9B_8 C10B_8 113.3(6) . . ?
N1_8 C9B_8 H9BA_8 108.9 . . ?
C10B_8 C9B_8 H9BA_8 108.9 . . ?
N1_8 C9B_8 H9BB_8 108.9 . . ?
C10B_8 C9B_8 H9BB_8 108.9 . . ?
H9BA_8 C9B_8 H9BB_8 107.7 . . ?
C9B_8 C10B_8 C11B_8 116.2(11) . . ?
C9B_8 C10B_8 H10C_8 108.2 . . ?
C11B_8 C10B_8 H10C_8 108.2 . . ?
C9B_8 C10B_8 H10D_8 108.2 . . ?
C11B_8 C10B_8 H10D_8 108.2 . . ?
H10C_8 C10B_8 H10D_8 107.4 . . ?
C12B_8 C11B_8 C10B_8 106.9(11) . . ?
C12B_8 C11B_8 H11C_8 110.3 . . ?
C10B_8 C11B_8 H11C_8 110.3 . . ?
C12B_8 C11B_8 H11D_8 110.3 . . ?
C10B_8 C11B_8 H11D_8 110.3 . . ?
H11C_8 C11B_8 H11D_8 108.6 . . ?
C11B_8 C12B_8 H12D_8 109.5 . . ?
C11B_8 C12B_8 H12E_8 109.5 . . ?
H12D_8 C12B_8 H12E_8 109.5 . . ?
C11B_8 C12B_8 H12F_8 109.5 . . ?
H12D_8 C12B_8 H12F_8 109.5 . . ?
H12E_8 C12B_8 H12F_8 109.5 . . ?
C14_8 C13_8 N1_8 116.2(2) . . ?
C14_8 C13_8 H13A_8 108.2 . . ?
N1_8 C13_8 H13A_8 108.2 . . ?
C14_8 C13_8 H13B_8 108.2 . . ?
N1_8 C13_8 H13B_8 108.2 . . ?
H13A_8 C13_8 H13B_8 107.4 . . ?
C13_8 C14_8 C15_8 109.9(2) . . ?
C13_8 C14_8 H14A_8 109.7 . . ?
C15_8 C14_8 H14A_8 109.7 . . ?
C13_8 C14_8 H14B_8 109.7 . . ?
C15_8 C14_8 H14B_8 109.7 . . ?
H14A_8 C14_8 H14B_8 108.2 . . ?
C16_8 C15_8 C14_8 112.8(3) . . ?
C16_8 C15_8 H15A_8 109.0 . . ?
C14_8 C15_8 H15A_8 109.0 . . ?
C16_8 C15_8 H15B_8 109.0 . . ?
C14_8 C15_8 H15B_8 109.0 . . ?
H15A_8 C15_8 H15B_8 107.8 . . ?
C15_8 C16_8 H16A_8 109.5 . . ?
C15_8 C16_8 H16B_8 109.5 . . ?
H16A_8 C16_8 H16B_8 109.5 . . ?
C15_8 C16_8 H16C_8 109.5 . . ?
H16A_8 C16_8 H16C_8 109.5 . . ?
H16B_8 C16_8 H16C_8 109.5 . . ?
C1_9 N1_9 C5_9 111.5(8) . . ?
C1_9 N1_9 C9_9 110.5(6) . . ?
C5_9 N1_9 C9_9 111.5(2) . . ?
C5_9 N1_9 C13B_9 125.6(3) . . ?
C9_9 N1_9 C13B_9 104.2(3) . . ?
C5_9 N1_9 C1B_9 110.8(8) . . ?
C9_9 N1_9 C1B_9 100.7(6) . . ?
C13B_9 N1_9 C1B_9 100.9(7) . . ?
C1_9 N1_9 C13_9 116.1(6) . . ?
C5_9 N1_9 C13_9 92.0(3) . . ?
C9_9 N1_9 C13_9 114.1(3) . . ?
N1_9 C1_9 C2_9 117.4(10) . . ?
N1_9 C1_9 H1A_9 108.0 . . ?
C2_9 C1_9 H1A_9 108.0 . . ?
N1_9 C1_9 H1B_9 108.0 . . ?
C2_9 C1_9 H1B_9 108.0 . . ?
H1A_9 C1_9 H1B_9 107.2 . . ?
C1_9 C2_9 C3_9 108.0(8) . . ?
C1_9 C2_9 H2A_9 110.1 . . ?
C3_9 C2_9 H2A_9 110.1 . . ?
C1_9 C2_9 H2B_9 110.1 . . ?
C3_9 C2_9 H2B_9 110.1 . . ?
H2A_9 C2_9 H2B_9 108.4 . . ?
C4_9 C3_9 C2_9 112.9(9) . . ?
C4_9 C3_9 H3A_9 109.0 . . ?
C2_9 C3_9 H3A_9 109.0 . . ?
C4_9 C3_9 H3B_9 109.0 . . ?
C2_9 C3_9 H3B_9 109.0 . . ?
H3A_9 C3_9 H3B_9 107.8 . . ?
C3_9 C4_9 H4A_9 109.5 . . ?
C3_9 C4_9 H4B_9 109.5 . . ?
H4A_9 C4_9 H4B_9 109.5 . . ?
C3_9 C4_9 H4C_9 109.5 . . ?
H4A_9 C4_9 H4C_9 109.5 . . ?
H4B_9 C4_9 H4C_9 109.5 . . ?
C2B_9 C1B_9 N1_9 114.8(10) . . ?
C2B_9 C1B_9 H1BA_9 108.6 . . ?
N1_9 C1B_9 H1BA_9 108.6 . . ?
C2B_9 C1B_9 H1BB_9 108.6 . . ?
N1_9 C1B_9 H1BB_9 108.6 . . ?
H1BA_9 C1B_9 H1BB_9 107.5 . . ?
C3B_9 C2B_9 C1B_9 113.8(9) . . ?
C3B_9 C2B_9 H2BA_9 108.8 . . ?
C1B_9 C2B_9 H2BA_9 108.8 . . ?
C3B_9 C2B_9 H2BB_9 108.8 . . ?
C1B_9 C2B_9 H2BB_9 108.8 . . ?
H2BA_9 C2B_9 H2BB_9 107.7 . . ?
C2B_9 C3B_9 C4B_9 117.9(11) . . ?
C2B_9 C3B_9 H3BA_9 107.8 . . ?
C4B_9 C3B_9 H3BA_9 107.8 . . ?
C2B_9 C3B_9 H3BB_9 107.8 . . ?
C4B_9 C3B_9 H3BB_9 107.8 . . ?
H3BA_9 C3B_9 H3BB_9 107.2 . . ?
C3B_9 C4B_9 H4BA_9 109.5 . . ?
C3B_9 C4B_9 H4BB_9 109.5 . . ?
H4BA_9 C4B_9 H4BB_9 109.5 . . ?
C3B_9 C4B_9 H4BC_9 109.5 . . ?
H4BA_9 C4B_9 H4BC_9 109.5 . . ?
H4BB_9 C4B_9 H4BC_9 109.5 . . ?
N1_9 C5_9 C6_9 116.8(2) . . ?
N1_9 C5_9 H5A_9 108.1 . . ?
C6_9 C5_9 H5A_9 108.1 . . ?
N1_9 C5_9 H5B_9 108.1 . . ?
C6_9 C5_9 H5B_9 108.1 . . ?
H5A_9 C5_9 H5B_9 107.3 . . ?
C5_9 C6_9 C7_9 108.0(3) . . ?
C5_9 C6_9 H6A_9 110.1 . . ?
C7_9 C6_9 H6A_9 110.1 . . ?
C5_9 C6_9 H6B_9 110.1 . . ?
C7_9 C6_9 H6B_9 110.1 . . ?
H6A_9 C6_9 H6B_9 108.4 . . ?
C8_9 C7_9 C6_9 112.7(3) . . ?
C8_9 C7_9 H7A_9 109.0 . . ?
C6_9 C7_9 H7A_9 109.0 . . ?
C8_9 C7_9 H7B_9 109.0 . . ?
C6_9 C7_9 H7B_9 109.0 . . ?
H7A_9 C7_9 H7B_9 107.8 . . ?
C7_9 C8_9 H8A_9 109.5 . . ?
C7_9 C8_9 H8B_9 109.5 . . ?
H8A_9 C8_9 H8B_9 109.5 . . ?
C7_9 C8_9 H8C_9 109.5 . . ?
H8A_9 C8_9 H8C_9 109.5 . . ?
H8B_9 C8_9 H8C_9 109.5 . . ?
C10_9 C9_9 N1_9 116.8(3) . . ?
C10_9 C9_9 H9A_9 108.1 . . ?
N1_9 C9_9 H9A_9 108.1 . . ?
C10_9 C9_9 H9B_9 108.1 . . ?
N1_9 C9_9 H9B_9 108.1 . . ?
H9A_9 C9_9 H9B_9 107.3 . . ?
C9_9 C10_9 C11_9 111.2(3) . . ?
C9_9 C10_9 H10A_9 109.4 . . ?
C11_9 C10_9 H10A_9 109.4 . . ?
C9_9 C10_9 H10B_9 109.4 . . ?
C11_9 C10_9 H10B_9 109.4 . . ?
H10A_9 C10_9 H10B_9 108.0 . . ?
C12_9 C11_9 C10_9 112.7(3) . . ?
C12_9 C11_9 H11A_9 109.1 . . ?
C10_9 C11_9 H11A_9 109.1 . . ?
C12_9 C11_9 H11B_9 109.1 . . ?
C10_9 C11_9 H11B_9 109.1 . . ?
H11A_9 C11_9 H11B_9 107.8 . . ?
C11_9 C12_9 H12A_9 109.5 . . ?
C11_9 C12_9 H12B_9 109.5 . . ?
H12A_9 C12_9 H12B_9 109.5 . . ?
C11_9 C12_9 H12C_9 109.5 . . ?
H12A_9 C12_9 H12C_9 109.5 . . ?
H12B_9 C12_9 H12C_9 109.5 . . ?
C14_9 C13_9 N1_9 108.9(4) . . ?
C14_9 C13_9 H13A_9 109.9 . . ?
N1_9 C13_9 H13A_9 109.9 . . ?
C14_9 C13_9 H13B_9 109.9 . . ?
N1_9 C13_9 H13B_9 109.9 . . ?
H13A_9 C13_9 H13B_9 108.3 . . ?
C13_9 C14_9 C15_9 93.1(4) . . ?
C13_9 C14_9 H14A_9 113.1 . . ?
C15_9 C14_9 H14A_9 113.1 . . ?
C13_9 C14_9 H14B_9 113.1 . . ?
C15_9 C14_9 H14B_9 113.1 . . ?
H14A_9 C14_9 H14B_9 110.5 . . ?
C16_9 C15_9 C14_9 156.5(8) . . ?
C16_9 C15_9 H15A_9 97.3 . . ?
C14_9 C15_9 H15A_9 97.3 . . ?
C16_9 C15_9 H15B_9 97.3 . . ?
C14_9 C15_9 H15B_9 97.3 . . ?
H15A_9 C15_9 H15B_9 103.6 . . ?
C15_9 C16_9 H16A_9 109.5 . . ?
C15_9 C16_9 H16B_9 109.5 . . ?
H16A_9 C16_9 H16B_9 109.5 . . ?
C15_9 C16_9 H16C_9 109.5 . . ?
H16A_9 C16_9 H16C_9 109.5 . . ?
H16B_9 C16_9 H16C_9 109.5 . . ?
C14B_9 C13B_9 N1_9 110.1(4) . . ?
C14B_9 C13B_9 H13C_9 109.6 . . ?
N1_9 C13B_9 H13C_9 109.6 . . ?
C14B_9 C13B_9 H13D_9 109.6 . . ?
N1_9 C13B_9 H13D_9 109.6 . . ?
H13C_9 C13B_9 H13D_9 108.2 . . ?
C13B_9 C14B_9 C15B_9 98.4(4) . . ?
C13B_9 C14B_9 H14C_9 112.1 . . ?
C15B_9 C14B_9 H14C_9 112.1 . . ?
C13B_9 C14B_9 H14D_9 112.1 . . ?
C15B_9 C14B_9 H14D_9 112.1 . . ?
H14C_9 C14B_9 H14D_9 109.7 . . ?
C16B_9 C15B_9 C14B_9 93.1(6) . . ?
C16B_9 C15B_9 H15C_9 113.1 . . ?
C14B_9 C15B_9 H15C_9 113.1 . . ?
C16B_9 C15B_9 H15D_9 113.1 . . ?
C14B_9 C15B_9 H15D_9 113.1 . . ?
H15C_9 C15B_9 H15D_9 110.5 . . ?
C15B_9 C16B_9 H16D_9 109.5 . . ?
C15B_9 C16B_9 H16E_9 109.5 . . ?
H16D_9 C16B_9 H16E_9 109.5 . . ?
C15B_9 C16B_9 H16F_9 109.5 . . ?
H16D_9 C16B_9 H16F_9 109.5 . . ?
H16E_9 C16B_9 H16F_9 109.5 . . ?
C13_10 N1_10 C1_10 105.27(19) . . ?
C13_10 N1_10 C9_10 112.11(19) . . ?
C1_10 N1_10 C9_10 111.5(2) . . ?
C13_10 N1_10 C5_10 111.0(2) . . ?
C1_10 N1_10 C5_10 111.67(19) . . ?
C9_10 N1_10 C5_10 105.40(18) . . ?
C2_10 C1_10 N1_10 115.7(2) . . ?
C2_10 C1_10 H1A_10 108.3 . . ?
N1_10 C1_10 H1A_10 108.3 . . ?
C2_10 C1_10 H1B_10 108.3 . . ?
N1_10 C1_10 H1B_10 108.3 . . ?
H1A_10 C1_10 H1B_10 107.4 . . ?
C1_10 C2_10 C3_10 110.5(2) . . ?
C1_10 C2_10 H2A_10 109.5 . . ?
C3_10 C2_10 H2A_10 109.6 . . ?
C1_10 C2_10 H2B_10 109.5 . . ?
C3_10 C2_10 H2B_10 109.6 . . ?
H2A_10 C2_10 H2B_10 108.1 . . ?
C4_10 C3_10 C2_10 114.0(3) . . ?
C4_10 C3_10 H3A_10 108.7 . . ?
C2_10 C3_10 H3A_10 108.7 . . ?
C4_10 C3_10 H3B_10 108.7 . . ?
C2_10 C3_10 H3B_10 108.7 . . ?
H3A_10 C3_10 H3B_10 107.6 . . ?
C3_10 C4_10 H4A_10 109.5 . . ?
C3_10 C4_10 H4B_10 109.5 . . ?
H4A_10 C4_10 H4B_10 109.5 . . ?
C3_10 C4_10 H4C_10 109.5 . . ?
H4A_10 C4_10 H4C_10 109.5 . . ?
H4B_10 C4_10 H4C_10 109.5 . . ?
N1_10 C5_10 C6_10 116.4(2) . . ?
N1_10 C5_10 H5A_10 108.2 . . ?
C6_10 C5_10 H5A_10 108.2 . . ?
N1_10 C5_10 H5B_10 108.2 . . ?
C6_10 C5_10 H5B_10 108.2 . . ?
H5A_10 C5_10 H5B_10 107.3 . . ?
C5_10 C6_10 C7_10 110.2(2) . . ?
C5_10 C6_10 H6A_10 109.6 . . ?
C7_10 C6_10 H6A_10 109.6 . . ?
C5_10 C6_10 H6B_10 109.6 . . ?
C7_10 C6_10 H6B_10 109.6 . . ?
H6A_10 C6_10 H6B_10 108.1 . . ?
C8_10 C7_10 C6_10 115.0(3) . . ?
C8_10 C7_10 H7A_10 108.5 . . ?
C6_10 C7_10 H7A_10 108.5 . . ?
C8_10 C7_10 H7B_10 108.5 . . ?
C6_10 C7_10 H7B_10 108.5 . . ?
H7A_10 C7_10 H7B_10 107.5 . . ?
C7_10 C8_10 H8A_10 109.5 . . ?
C7_10 C8_10 H8B_10 109.5 . . ?
H8A_10 C8_10 H8B_10 109.5 . . ?
C7_10 C8_10 H8C_10 109.5 . . ?
H8A_10 C8_10 H8C_10 109.5 . . ?
H8B_10 C8_10 H8C_10 109.5 . . ?
C10_10 C9_10 N1_10 116.8(2) . . ?
C10_10 C9_10 H9A_10 108.1 . . ?
N1_10 C9_10 H9A_10 108.1 . . ?
C10_10 C9_10 H9B_10 108.1 . . ?
N1_10 C9_10 H9B_10 108.1 . . ?
H9A_10 C9_10 H9B_10 107.3 . . ?
C9_10 C10_10 C11_10 109.0(2) . . ?
C9_10 C10_10 H10A_10 109.9 . . ?
C11_10 C10_10 H10A_10 109.9 . . ?
C9_10 C10_10 H10B_10 109.9 . . ?
C11_10 C10_10 H10B_10 109.9 . . ?
H10A_10 C10_10 H10B_10 108.3 . . ?
C12_10 C11_10 C10_10 113.8(3) . . ?
C12_10 C11_10 H11A_10 108.8 . . ?
C10_10 C11_10 H11A_10 108.8 . . ?
C12_10 C11_10 H11B_10 108.8 . . ?
C10_10 C11_10 H11B_10 108.8 . . ?
H11A_10 C11_10 H11B_10 107.7 . . ?
C11_10 C12_10 H12A_10 109.5 . . ?
C11_10 C12_10 H12B_10 109.5 . . ?
H12A_10 C12_10 H12B_10 109.5 . . ?
C11_10 C12_10 H12C_10 109.5 . . ?
H12A_10 C12_10 H12C_10 109.5 . . ?
H12B_10 C12_10 H12C_10 109.5 . . ?
N1_10 C13_10 C14B_10 116.2(2) . . ?
N1_10 C13_10 C14_10 116.2(2) . . ?
N1_10 C13_10 H13A_10 108.2 . . ?
C14_10 C13_10 H13A_10 108.2 . . ?
N1_10 C13_10 H13B_10 108.2 . . ?
C14_10 C13_10 H13B_10 108.2 . . ?
H13A_10 C13_10 H13B_10 107.4 . . ?
C13_10 C14_10 C15_10 111.1(3) . . ?
C13_10 C14_10 H14A_10 109.4 . . ?
C15_10 C14_10 H14A_10 109.4 . . ?
C13_10 C14_10 H14B_10 109.4 . . ?
C15_10 C14_10 H14B_10 109.4 . . ?
H14A_10 C14_10 H14B_10 108.0 . . ?
C16_10 C15_10 C14_10 116.1(4) . . ?
C16_10 C15_10 H15A_10 108.3 . . ?
C14_10 C15_10 H15A_10 108.3 . . ?
C16_10 C15_10 H15B_10 108.3 . . ?
C14_10 C15_10 H15B_10 108.3 . . ?
H15A_10 C15_10 H15B_10 107.4 . . ?
C15_10 C16_10 H16A_10 109.5 . . ?
C15_10 C16_10 H16B_10 109.5 . . ?
H16A_10 C16_10 H16B_10 109.5 . . ?
C15_10 C16_10 H16C_10 109.5 . . ?
H16A_10 C16_10 H16C_10 109.5 . . ?
H16B_10 C16_10 H16C_10 109.5 . . ?
C13_10 C14B_10 C15B_10 98.1(14) . . ?
C13_10 C14B_10 H14C_10 112.1 . . ?
C15B_10 C14B_10 H14C_10 112.1 . . ?
C13_10 C14B_10 H14D_10 112.1 . . ?
C15B_10 C14B_10 H14D_10 112.1 . . ?
H14C_10 C14B_10 H14D_10 109.8 . . ?
C16B_10 C15B_10 C14B_10 117.3(19) . . ?
C16B_10 C15B_10 H15C_10 108.0 . . ?
C14B_10 C15B_10 H15C_10 108.0 . . ?
C16B_10 C15B_10 H15D_10 108.0 . . ?
C14B_10 C15B_10 H15D_10 108.0 . . ?
H15C_10 C15B_10 H15D_10 107.2 . . ?
C15B_10 C16B_10 H16D_10 109.5 . . ?
C15B_10 C16B_10 H16E_10 109.5 . . ?
H16D_10 C16B_10 H16E_10 109.5 . . ?
C15B_10 C16B_10 H16F_10 109.5 . . ?
H16D_10 C16B_10 H16F_10 109.5 . . ?
H16E_10 C16B_10 H16F_10 109.5 . . ?

loop_
_geom_bond_atom_site_label_1
_geom_bond_atom_site_label_2
_geom_bond_distance
_geom_bond_site_symmetry_2
_geom_bond_publ_flag
N1_1 C3_1 1.136(4) . ?
N2_1 C4_1 1.135(4) . ?
N3_1 C5_1 1.139(4) . ?
N4_1 C6_1 1.133(4) . ?
C1_1 C2_1 1.333(4) . ?
C1_1 C4_1 1.437(4) . ?
C1_1 C3_1 1.444(4) . ?
C2_1 C6_1 1.443(4) . ?
C2_1 C5_1 1.444(4) . ?
N1_2 C3_2 1.126(4) . ?
N2_2 C4_2 1.124(4) . ?
N3_2 C5_2 1.127(4) . ?
N4_2 C6_2 1.133(4) . ?
C1_2 C2_2 1.305(4) . ?
C1_2 C3_2 1.449(5) . ?
C1_2 C4_2 1.453(4) . ?
C2_2 C5_2 1.453(4) . ?
C2_2 C6_2 1.463(5) . ?
F1_3 B1_3 1.402(3) . ?
F2_3 B1_3 1.389(3) . ?
F3_3 B1_3 1.370(4) . ?
F4_3 B1_3 1.380(3) . ?
F1_4 B1_4 1.380(3) . ?
F2_4 B1_4 1.389(3) . ?
F3_4 B1_4 1.384(3) . ?
F4_4 B1_4 1.372(3) . ?
F1_5 B1_5 1.380(4) . ?
F2_5 B1_5 1.403(3) . ?
F3_5 B1_5 1.368(4) . ?
F4_5 B1_5 1.398(3) . ?
F1_6 B1_6 1.372(4) . ?
F2_6 B1_6 1.390(3) . ?
F3_6 B1_6 1.385(3) . ?
F4_6 B1_6 1.367(3) . ?
N1_7 C1_7 1.517(3) . ?
N1_7 C9_7 1.519(3) . ?
N1_7 C13_7 1.522(3) . ?
N1_7 C5_7 1.527(3) . ?
C1_7 C2_7 1.515(3) . ?
C1_7 H1A_7 0.9900 . ?
C1_7 H1B_7 0.9900 . ?
C2_7 C3_7 1.530(3) . ?
C2_7 H2A_7 0.9900 . ?
C2_7 H2B_7 0.9900 . ?
C3_7 C4_7 1.513(4) . ?
C3_7 H3A_7 0.9900 . ?
C3_7 H3B_7 0.9900 . ?
C4_7 H4A_7 0.9800 . ?
C4_7 H4B_7 0.9800 . ?
C4_7 H4C_7 0.9800 . ?
C5_7 C6_7 1.523(3) . ?
C5_7 H5A_7 0.9900 . ?
C5_7 H5B_7 0.9900 . ?
C6_7 C7_7 1.523(3) . ?
C6_7 H6A_7 0.9900 . ?
C6_7 H6B_7 0.9900 . ?
C7_7 C8_7 1.524(4) . ?
C7_7 H7A_7 0.9900 . ?
C7_7 H7B_7 0.9900 . ?
C8_7 H8A_7 0.9800 . ?
C8_7 H8B_7 0.9800 . ?
C8_7 H8C_7 0.9800 . ?
C9_7 C10_7 1.525(3) . ?
C9_7 H9A_7 0.9900 . ?
C9_7 H9B_7 0.9900 . ?
C10_7 C11_7 1.525(4) . ?
C10_7 H10A_7 0.9900 . ?
C10_7 H10B_7 0.9900 . ?
C11_7 C12_7 1.517(4) . ?
C11_7 H11A_7 0.9900 . ?
C11_7 H11B_7 0.9900 . ?
C12_7 H12A_7 0.9800 . ?
C12_7 H12B_7 0.9800 . ?
C12_7 H12C_7 0.9800 . ?
C13_7 C14_7 1.516(3) . ?
C13_7 H13A_7 0.9900 . ?
C13_7 H13B_7 0.9900 . ?
C14_7 C15_7 1.526(4) . ?
C14_7 H14A_7 0.9900 . ?
C14_7 H14B_7 0.9900 . ?
C15_7 C16_7 1.511(4) . ?
C15_7 H15A_7 0.9900 . ?
C15_7 H15B_7 0.9900 . ?
C16_7 H16A_7 0.9800 . ?
C16_7 H16B_7 0.9800 . ?
C16_7 H16C_7 0.9800 . ?
N1_8 C5B_8 1.516(4) . ?
N1_8 C5_8 1.516(4) . ?
N1_8 C9B_8 1.519(4) . ?
N1_8 C9_8 1.519(4) . ?
N1_8 C1_8 1.521(4) . ?
N1_8 C13_8 1.526(3) . ?
C1_8 C2_8 1.523(4) . ?
C1_8 H1A_8 0.9900 . ?
C1_8 H1B_8 0.9900 . ?
C2_8 C3_8 1.522(4) . ?
C2_8 H2A_8 0.9900 . ?
C2_8 H2B_8 0.9900 . ?
C3_8 C4_8 1.501(5) . ?
C3_8 H3A_8 0.9900 . ?
C3_8 H3B_8 0.9900 . ?
C4_8 H4A_8 0.9800 . ?
C4_8 H4B_8 0.9800 . ?
C4_8 H4C_8 0.9800 . ?
C5_8 C6_8 1.532(7) . ?
C5_8 H5A_8 0.9900 . ?
C5_8 H5B_8 0.9900 . ?
C6_8 C7_8 1.516(8) . ?
C6_8 H6A_8 0.9900 . ?
C6_8 H6B_8 0.9900 . ?
C7_8 C8_8 1.510(7) . ?
C7_8 H7A_8 0.9900 . ?
C7_8 H7B_8 0.9900 . ?
C8_8 H8A_8 0.9800 . ?
C8_8 H8B_8 0.9800 . ?
C8_8 H8C_8 0.9800 . ?
C5B_8 C6B_8 1.518(16) . ?
C5B_8 H5BA_8 0.9900 . ?
C5B_8 H5BB_8 0.9900 . ?
C6B_8 C7B_8 1.530(16) . ?
C6B_8 H6BA_8 0.9900 . ?
C6B_8 H6BB_8 0.9900 . ?
C7B_8 C8B_8 1.510(14) . ?
C7B_8 H7BA_8 0.9900 . ?
C7B_8 H7BB_8 0.9900 . ?
C8B_8 H8BA_8 0.9800 . ?
C8B_8 H8BB_8 0.9800 . ?
C8B_8 H8BC_8 0.9800 . ?
C9_8 C10_8 1.487(8) . ?
C9_8 H9A_8 0.9900 . ?
C9_8 H9B_8 0.9900 . ?
C10_8 C11_8 1.560(9) . ?
C10_8 H10A_8 0.9900 . ?
C10_8 H10B_8 0.9900 . ?
C11_8 C12_8 1.493(9) . ?
C11_8 H11A_8 0.9900 . ?
C11_8 H11B_8 0.9900 . ?
C12_8 H12A_8 0.9800 . ?
C12_8 H12B_8 0.9800 . ?
C12_8 H12C_8 0.9800 . ?
C9B_8 C10B_8 1.568(13) . ?
C9B_8 H9BA_8 0.9900 . ?
C9B_8 H9BB_8 0.9900 . ?
C10B_8 C11B_8 1.594(14) . ?
C10B_8 H10C_8 0.9900 . ?
C10B_8 H10D_8 0.9900 . ?
C11B_8 C12B_8 1.501(14) . ?
C11B_8 H11C_8 0.9900 . ?
C11B_8 H11D_8 0.9900 . ?
C12B_8 H12D_8 0.9800 . ?
C12B_8 H12E_8 0.9800 . ?
C12B_8 H12F_8 0.9800 . ?
C13_8 C14_8 1.513(4) . ?
C13_8 H13A_8 0.9900 . ?
C13_8 H13B_8 0.9900 . ?
C14_8 C15_8 1.516(4) . ?
C14_8 H14A_8 0.9900 . ?
C14_8 H14B_8 0.9900 . ?
C15_8 C16_8 1.512(5) . ?
C15_8 H15A_8 0.9900 . ?
C15_8 H15B_8 0.9900 . ?
C16_8 H16A_8 0.9800 . ?
C16_8 H16B_8 0.9800 . ?
C16_8 H16C_8 0.9800 . ?
N1_9 C1_9 1.484(10) . ?
N1_9 C5_9 1.492(4) . ?
N1_9 C9_9 1.524(3) . ?
N1_9 C13B_9 1.528(5) . ?
N1_9 C1B_9 1.583(11) . ?
N1_9 C13_9 1.624(6) . ?
C1_9 C2_9 1.508(10) . ?
C1_9 H1A_9 0.9900 . ?
C1_9 H1B_9 0.9900 . ?
C2_9 C3_9 1.523(10) . ?
C2_9 H2A_9 0.9900 . ?
C2_9 H2B_9 0.9900 . ?
C3_9 C4_9 1.522(11) . ?
C3_9 H3A_9 0.9900 . ?
C3_9 H3B_9 0.9900 . ?
C4_9 H4A_9 0.9800 . ?
C4_9 H4B_9 0.9800 . ?
C4_9 H4C_9 0.9800 . ?
C1B_9 C2B_9 1.529(11) . ?
C1B_9 H1BA_9 0.9900 . ?
C1B_9 H1BB_9 0.9900 . ?
C2B_9 C3B_9 1.501(11) . ?
C2B_9 H2BA_9 0.9900 . ?
C2B_9 H2BB_9 0.9900 . ?
C3B_9 C4B_9 1.518(13) . ?
C3B_9 H3BA_9 0.9900 . ?
C3B_9 H3BB_9 0.9900 . ?
C4B_9 H4BA_9 0.9800 . ?
C4B_9 H4BB_9 0.9800 . ?
C4B_9 H4BC_9 0.9800 . ?
C5_9 C6_9 1.500(4) . ?
C5_9 H5A_9 0.9900 . ?
C5_9 H5B_9 0.9900 . ?
C6_9 C7_9 1.528(4) . ?
C6_9 H6A_9 0.9900 . ?
C6_9 H6B_9 0.9900 . ?
C7_9 C8_9 1.462(5) . ?
C7_9 H7A_9 0.9900 . ?
C7_9 H7B_9 0.9900 . ?
C8_9 H8A_9 0.9800 . ?
C8_9 H8B_9 0.9800 . ?
C8_9 H8C_9 0.9800 . ?
C9_9 C10_9 1.508(4) . ?
C9_9 H9A_9 0.9900 . ?
C9_9 H9B_9 0.9900 . ?
C10_9 C11_9 1.512(4) . ?
C10_9 H10A_9 0.9900 . ?
C10_9 H10B_9 0.9900 . ?
C11_9 C12_9 1.512(5) . ?
C11_9 H11A_9 0.9900 . ?
C11_9 H11B_9 0.9900 . ?
C12_9 H12A_9 0.9800 . ?
C12_9 H12B_9 0.9800 . ?
C12_9 H12C_9 0.9800 . ?
C13_9 C14_9 1.513(8) . ?
C13_9 H13A_9 0.9900 . ?
C13_9 H13B_9 0.9900 . ?
C14_9 C15_9 1.666(8) . ?
C14_9 H14A_9 0.9900 . ?
C14_9 H14B_9 0.9900 . ?
C15_9 C16_9 1.461(9) . ?
C15_9 H15A_9 0.9900 . ?
C15_9 H15B_9 0.9900 . ?
C16_9 H16A_9 0.9800 . ?
C16_9 H16B_9 0.9800 . ?
C16_9 H16C_9 0.9800 . ?
C13B_9 C14B_9 1.496(7) . ?
C13B_9 H13C_9 0.9900 . ?
C13B_9 H13D_9 0.9900 . ?
C14B_9 C15B_9 1.785(8) . ?
C14B_9 H14C_9 0.9900 . ?
C14B_9 H14D_9 0.9900 . ?
C15B_9 C16B_9 1.488(9) . ?
C15B_9 H15C_9 0.9900 . ?
C15B_9 H15D_9 0.9900 . ?
C16B_9 H16D_9 0.9800 . ?
C16B_9 H16E_9 0.9800 . ?
C16B_9 H16F_9 0.9800 . ?
N1_10 C13_10 1.518(3) . ?
N1_10 C1_10 1.521(3) . ?
N1_10 C9_10 1.522(3) . ?
N1_10 C5_10 1.525(3) . ?
C1_10 C2_10 1.509(4) . ?
C1_10 H1A_10 0.9900 . ?
C1_10 H1B_10 0.9900 . ?
C2_10 C3_10 1.540(4) . ?
C2_10 H2A_10 0.9900 . ?
C2_10 H2B_10 0.9900 . ?
C3_10 C4_10 1.512(5) . ?
C3_10 H3A_10 0.9900 . ?
C3_10 H3B_10 0.9900 . ?
C4_10 H4A_10 0.9800 . ?
C4_10 H4B_10 0.9800 . ?
C4_10 H4C_10 0.9800 . ?
C5_10 C6_10 1.528(4) . ?
C5_10 H5A_10 0.9900 . ?
C5_10 H5B_10 0.9900 . ?
C6_10 C7_10 1.541(4) . ?
C6_10 H6A_10 0.9900 . ?
C6_10 H6B_10 0.9900 . ?
C7_10 C8_10 1.493(5) . ?
C7_10 H7A_10 0.9900 . ?
C7_10 H7B_10 0.9900 . ?
C8_10 H8A_10 0.9800 . ?
C8_10 H8B_10 0.9800 . ?
C8_10 H8C_10 0.9800 . ?
C9_10 C10_10 1.506(4) . ?
C9_10 H9A_10 0.9900 . ?
C9_10 H9B_10 0.9900 . ?
C10_10 C11_10 1.525(4) . ?
C10_10 H10A_10 0.9900 . ?
C10_10 H10B_10 0.9900 . ?
C11_10 C12_10 1.500(4) . ?
C11_10 H11A_10 0.9900 . ?
C11_10 H11B_10 0.9900 . ?
C12_10 H12A_10 0.9800 . ?
C12_10 H12B_10 0.9800 . ?
C12_10 H12C_10 0.9800 . ?
C13_10 C14B_10 1.523(4) . ?
C13_10 C14_10 1.523(4) . ?
C13_10 H13A_10 0.9900 . ?
C13_10 H13B_10 0.9900 . ?
C14_10 C15_10 1.540(5) . ?
C14_10 H14A_10 0.9900 . ?
C14_10 H14B_10 0.9900 . ?
C15_10 C16_10 1.471(6) . ?
C15_10 H15A_10 0.9900 . ?
C15_10 H15B_10 0.9900 . ?
C16_10 H16A_10 0.9800 . ?
C16_10 H16B_10 0.9800 . ?
C16_10 H16C_10 0.9800 . ?
C14B_10 C15B_10 1.632(16) . ?
C14B_10 H14C_10 0.9900 . ?
C14B_10 H14D_10 0.9900 . ?
C15B_10 C16B_10 1.464(17) . ?
C15B_10 H15C_10 0.9900 . ?
C15B_10 H15D_10 0.9900 . ?
C16B_10 H16D_10 0.9800 . ?
C16B_10 H16E_10 0.9800 . ?
C16B_10 H16F_10 0.9800 . ?

loop_
_geom_torsion_atom_site_label_1
_geom_torsion_atom_site_label_2
_geom_torsion_atom_site_label_3
_geom_torsion_atom_site_label_4
_geom_torsion
_geom_torsion_site_symmetry_1
_geom_torsion_site_symmetry_2
_geom_torsion_site_symmetry_3
_geom_torsion_site_symmetry_4
_geom_torsion_publ_flag
C4_1 C1_1 C2_1 C6_1 1.8(4) . . . . ?
C3_1 C1_1 C2_1 C6_1 -179.0(3) . . . . ?
C4_1 C1_1 C2_1 C5_1 -178.1(3) . . . . ?
C3_1 C1_1 C2_1 C5_1 1.1(4) . . . . ?
C3_2 C1_2 C2_2 C5_2 -5.5(4) . . . . ?
C4_2 C1_2 C2_2 C5_2 175.4(3) . . . . ?
C3_2 C1_2 C2_2 C6_2 174.6(3) . . . . ?
C4_2 C1_2 C2_2 C6_2 -4.4(4) . . . . ?
C9_7 N1_7 C1_7 C2_7 -171.2(2) . . . . ?
C13_7 N1_7 C1_7 C2_7 67.3(3) . . . . ?
C5_7 N1_7 C1_7 C2_7 -50.4(3) . . . . ?
N1_7 C1_7 C2_7 C3_7 -176.6(2) . . . . ?
C1_7 C2_7 C3_7 C4_7 -177.1(3) . . . . ?
C1_7 N1_7 C5_7 C6_7 -56.5(2) . . . . ?
C9_7 N1_7 C5_7 C6_7 61.4(2) . . . . ?
C13_7 N1_7 C5_7 C6_7 -177.5(2) . . . . ?
N1_7 C5_7 C6_7 C7_7 177.37(19) . . . . ?
C5_7 C6_7 C7_7 C8_7 -65.1(3) . . . . ?
C1_7 N1_7 C9_7 C10_7 -177.9(2) . . . . ?
C13_7 N1_7 C9_7 C10_7 -56.4(3) . . . . ?
C5_7 N1_7 C9_7 C10_7 61.5(3) . . . . ?
N1_7 C9_7 C10_7 C11_7 -174.5(2) . . . . ?
C9_7 C10_7 C11_7 C12_7 -176.4(3) . . . . ?
C1_7 N1_7 C13_7 C14_7 68.7(3) . . . . ?
C9_7 N1_7 C13_7 C14_7 -49.8(3) . . . . ?
C5_7 N1_7 C13_7 C14_7 -170.8(2) . . . . ?
N1_7 C13_7 C14_7 C15_7 -174.8(2) . . . . ?
C13_7 C14_7 C15_7 C16_7 -166.6(3) . . . . ?
C5B_8 N1_8 C1_8 C2_8 49.2(3) . . . . ?
C5_8 N1_8 C1_8 C2_8 49.2(3) . . . . ?
C9B_8 N1_8 C1_8 C2_8 170.6(2) . . . . ?
C9_8 N1_8 C1_8 C2_8 170.6(2) . . . . ?
C13_8 N1_8 C1_8 C2_8 -69.6(3) . . . . ?
N1_8 C1_8 C2_8 C3_8 173.4(2) . . . . ?
C1_8 C2_8 C3_8 C4_8 174.9(3) . . . . ?
C9_8 N1_8 C5_8 C6_8 -60.1(7) . . . . ?
C1_8 N1_8 C5_8 C6_8 57.9(7) . . . . ?
C13_8 N1_8 C5_8 C6_8 179.1(7) . . . . ?
N1_8 C5_8 C6_8 C7_8 -162.6(7) . . . . ?
C5_8 C6_8 C7_8 C8_8 -61.2(11) . . . . ?
C9B_8 N1_8 C5B_8 C6B_8 -54.7(18) . . . . ?
C1_8 N1_8 C5B_8 C6B_8 63.3(18) . . . . ?
C13_8 N1_8 C5B_8 C6B_8 -175.5(18) . . . . ?
N1_8 C5B_8 C6B_8 C7B_8 173.9(15) . . . . ?
C5B_8 C6B_8 C7B_8 C8B_8 62(3) . . . . ?
C5_8 N1_8 C9_8 C10_8 -53.5(5) . . . . ?
C1_8 N1_8 C9_8 C10_8 -174.8(4) . . . . ?
C13_8 N1_8 C9_8 C10_8 65.1(5) . . . . ?
N1_8 C9_8 C10_8 C11_8 -177.1(4) . . . . ?
C9_8 C10_8 C11_8 C12_8 -178.0(7) . . . . ?
C5B_8 N1_8 C9B_8 C10B_8 -68.9(8) . . . . ?
C1_8 N1_8 C9B_8 C10B_8 169.8(7) . . . . ?
C13_8 N1_8 C9B_8 C10B_8 49.7(8) . . . . ?
N1_8 C9B_8 C10B_8 C11B_8 -168.3(9) . . . . ?
C9B_8 C10B_8 C11B_8 C12B_8 -75.4(16) . . . . ?
C5B_8 N1_8 C13_8 C14_8 171.8(3) . . . . ?
C5_8 N1_8 C13_8 C14_8 171.8(3) . . . . ?
C9B_8 N1_8 C13_8 C14_8 50.3(3) . . . . ?
C9_8 N1_8 C13_8 C14_8 50.3(3) . . . . ?
C1_8 N1_8 C13_8 C14_8 -66.7(3) . . . . ?
N1_8 C13_8 C14_8 C15_8 178.7(2) . . . . ?
C13_8 C14_8 C15_8 C16_8 174.5(3) . . . . ?
C5_9 N1_9 C1_9 C2_9 -51.0(12) . . . . ?
C9_9 N1_9 C1_9 C2_9 -175.5(9) . . . . ?
C13_9 N1_9 C1_9 C2_9 52.5(14) . . . . ?
N1_9 C1_9 C2_9 C3_9 -169.3(11) . . . . ?
C1_9 C2_9 C3_9 C4_9 69.6(13) . . . . ?
C5_9 N1_9 C1B_9 C2B_9 -56.6(12) . . . . ?
C9_9 N1_9 C1B_9 C2B_9 -174.7(10) . . . . ?
C13B_9 N1_9 C1B_9 C2B_9 78.4(12) . . . . ?
N1_9 C1B_9 C2B_9 C3B_9 -155.7(11) . . . . ?
C1B_9 C2B_9 C3B_9 C4B_9 79.6(17) . . . . ?
C1_9 N1_9 C5_9 C6_9 -63.8(6) . . . . ?
C9_9 N1_9 C5_9 C6_9 60.1(3) . . . . ?
C13B_9 N1_9 C5_9 C6_9 -172.6(4) . . . . ?
C1B_9 N1_9 C5_9 C6_9 -51.2(6) . . . . ?
C13_9 N1_9 C5_9 C6_9 177.1(3) . . . . ?
N1_9 C5_9 C6_9 C7_9 -173.2(3) . . . . ?
C5_9 C6_9 C7_9 C8_9 -177.5(3) . . . . ?
C1_9 N1_9 C9_9 C10_9 -173.5(8) . . . . ?
C5_9 N1_9 C9_9 C10_9 62.1(3) . . . . ?
C13B_9 N1_9 C9_9 C10_9 -76.1(4) . . . . ?
C1B_9 N1_9 C9_9 C10_9 179.6(8) . . . . ?
C13_9 N1_9 C9_9 C10_9 -40.5(4) . . . . ?
N1_9 C9_9 C10_9 C11_9 179.2(2) . . . . ?
C9_9 C10_9 C11_9 C12_9 -177.3(3) . . . . ?
C1_9 N1_9 C13_9 C14_9 66.9(10) . . . . ?
C5_9 N1_9 C13_9 C14_9 -178.0(4) . . . . ?
C9_9 N1_9 C13_9 C14_9 -63.3(5) . . . . ?
N1_9 C13_9 C14_9 C15_9 -177.3(5) . . . . ?
C13_9 C14_9 C15_9 C16_9 -55.5(16) . . . . ?
C5_9 N1_9 C13B_9 C14B_9 -30.1(6) . . . . ?
C9_9 N1_9 C13B_9 C14B_9 100.1(4) . . . . ?
C1B_9 N1_9 C13B_9 C14B_9 -155.7(7) . . . . ?
N1_9 C13B_9 C14B_9 C15B_9 -162.2(4) . . . . ?
C13B_9 C14B_9 C15B_9 C16B_9 -115.6(6) . . . . ?
C13_10 N1_10 C1_10 C2_10 170.9(2) . . . . ?
C9_10 N1_10 C1_10 C2_10 -67.3(3) . . . . ?
C5_10 N1_10 C1_10 C2_10 50.4(3) . . . . ?
N1_10 C1_10 C2_10 C3_10 177.1(2) . . . . ?
C1_10 C2_10 C3_10 C4_10 -71.7(3) . . . . ?
C13_10 N1_10 C5_10 C6_10 -59.5(3) . . . . ?
C1_10 N1_10 C5_10 C6_10 57.6(3) . . . . ?
C9_10 N1_10 C5_10 C6_10 178.9(2) . . . . ?
N1_10 C5_10 C6_10 C7_10 -171.0(2) . . . . ?
C5_10 C6_10 C7_10 C8_10 -67.5(4) . . . . ?
C13_10 N1_10 C9_10 C10_10 53.5(3) . . . . ?
C1_10 N1_10 C9_10 C10_10 -64.2(3) . . . . ?
C5_10 N1_10 C9_10 C10_10 174.4(2) . . . . ?
N1_10 C9_10 C10_10 C11_10 -176.5(2) . . . . ?
C9_10 C10_10 C11_10 C12_10 177.5(3) . . . . ?
C1_10 N1_10 C13_10 C14B_10 176.6(2) . . . . ?
C9_10 N1_10 C13_10 C14B_10 55.2(3) . . . . ?
C5_10 N1_10 C13_10 C14B_10 -62.4(3) . . . . ?
C1_10 N1_10 C13_10 C14_10 176.6(2) . . . . ?
C9_10 N1_10 C13_10 C14_10 55.2(3) . . . . ?
C5_10 N1_10 C13_10 C14_10 -62.4(3) . . . . ?
N1_10 C13_10 C14_10 C15_10 178.1(3) . . . . ?
C13_10 C14_10 C15_10 C16_10 178.9(4) . . . . ?
N1_10 C13_10 C14B_10 C15B_10 179.6(11) . . . . ?
C13_10 C14B_10 C15B_10 C16B_10 75(3) . . . . ?
